data_1553864
loop_
_publ_author_name
'Al-Azemi, Talal F.'
'Mohamod, Abdirahman A.'
'Vinodh, Mickey'
'Alipour, Fatemeh H.'

_publ_section_title
;
 A new approach for the synthesis of mono- and A1/A2-dihydroxy-substituted
 pillar[5]arenes and their complexation with alkyl alcohols in solution
 and in the solid state
;
_journal_issue 1
_journal_name_full 'Organic Chemistry Frontiers'
_journal_page_first 10
_journal_paper_doi 10.1039/C7QO00641A
_journal_volume 5
_journal_year 2018
_chemical_formula_moiety 'C81 H84 O10'
_chemical_formula_sum 'C81 H84 O10'
_chemical_formula_weight 1217.55
_space_group_IT_number 2
_space_group_name_Hall '-P 1'
_space_group_name_H-M_alt 'P -1'
_symmetry_cell_setting triclinic
_symmetry_Int_Tables_number 2
_symmetry_space_group_name_Hall '-P 1'
_symmetry_space_group_name_H-M 'P -1'
_atom_sites_solution_hydrogens geom
_atom_sites_solution_primary direct
_atom_sites_solution_secondary difmap
_audit_update_record
;
2017-06-17 deposited with the CCDC.
2017-10-11 downloaded from the CCDC.
;
_cell_angle_alpha 83.427(16)
_cell_angle_beta 80.887(14)
_cell_angle_gamma 69.254(17)
_cell_formula_units_Z 2
_cell_length_a 12.31(3)
_cell_length_b 16.48(4)
_cell_length_c 18.98(4)
_cell_measurement_reflns_used 395
_cell_measurement_temperature 150
_cell_measurement_theta_max 23.42
_cell_measurement_theta_min 6.54
_cell_volume 3548(14)
_computing_cell_refinement 'CrystalClear-SM Expert 2.0 r4'
_computing_data_collection 'CrystalClear-SM Expert 2.0 r4 (Rigaku, 2009)'
_computing_data_reduction 'CrystalClear-SM Expert 2.0 r4'
_computing_molecular_graphics 'CrystalStructure 4.0'
_computing_publication_material 'CrystalStructure 4.0 (Rigaku, 2010)'
_computing_structure_refinement 'SHELXL97 (Sheldrick, 2008)'
_computing_structure_solution 'Il Milione (Burla, et al., 2007)'
_diffrn_ambient_temperature 150
_diffrn_detector_area_resol_mean 10.000
_diffrn_measured_fraction_theta_full 0.985
_diffrn_measured_fraction_theta_max 0.985
_diffrn_measurement_device_type 'Rigaku R-AXIS RAPID'
_diffrn_measurement_method \w
_diffrn_radiation_type 'Mo K\a'
_diffrn_radiation_wavelength 0.71075
_diffrn_reflns_av_R_equivalents 0.0647
_diffrn_reflns_limit_h_max 14
_diffrn_reflns_limit_h_min -14
_diffrn_reflns_limit_k_max 19
_diffrn_reflns_limit_k_min -19
_diffrn_reflns_limit_l_max 22
_diffrn_reflns_limit_l_min -22
_diffrn_reflns_number 25371
_diffrn_reflns_theta_full 24.80
_diffrn_reflns_theta_max 24.80
_diffrn_standards_number 0
_exptl_absorpt_coefficient_mu 0.074
_exptl_absorpt_correction_T_max 0.985
_exptl_absorpt_correction_T_min 0.344
_exptl_absorpt_correction_type multi-scan
_exptl_absorpt_process_details 'ABSCOR (Rigaku, 1995)'
_exptl_crystal_colour Colorless
_exptl_crystal_density_diffrn 1.140
_exptl_crystal_density_method 'not measured'
_exptl_crystal_description Prism
_exptl_crystal_F_000 1300.00
_exptl_crystal_size_max 0.200
_exptl_crystal_size_mid 0.200
_exptl_crystal_size_min 0.200
_refine_diff_density_max 0.420
_refine_diff_density_min -0.260
_refine_ls_extinction_method none
_refine_ls_goodness_of_fit_ref 1.018
_refine_ls_hydrogen_treatment constr
_refine_ls_number_parameters 827
_refine_ls_number_reflns 12047
_refine_ls_number_restraints 63
_refine_ls_R_factor_gt 0.0892
_refine_ls_shift/su_max 0.006
_refine_ls_structure_factor_coef Fsqd
_refine_ls_weighting_details 'w = 1/[\s^2^(Fo^2^)+(0.1570P)^2^+0.0000P] where P=(Fo^2^+2Fc^2^)/3'
_refine_ls_weighting_scheme calc
_refine_ls_wR_factor_ref 0.3047
_reflns_number_gt 5205
_reflns_number_total 12047
_reflns_threshold_expression F^2^>2.0\s(F^2^)
_cod_data_source_file c7qo00641a2.cif
_cod_data_source_block User-defined_CCDC4
_cod_original_cell_volume 3548(13)
_cod_database_code 1553864

loop_
_symmetry_equiv_pos_site_id
_symmetry_equiv_pos_as_xyz
1 +X,+Y,+Z
2 -X,-Y,-Z

loop_
_atom_site_label
_atom_site_type_symbol
_atom_site_fract_x
_atom_site_fract_y
_atom_site_fract_z
_atom_site_U_iso_or_equiv
_atom_site_adp_type
_atom_site_occupancy
_atom_site_symmetry_multiplicity
_atom_site_calc_flag
_atom_site_refinement_flags
O1 O -0.2445(3) 0.91382(18) 0.77063(19) 0.0894(11) Uani 1.0 2 d .
O2 O -0.0680(3) 0.61197(17) 0.94023(17) 0.0772(10) Uani 1.0 2 d .
O3 O -0.0608(3) 0.6079(2) 0.65499(18) 0.0755(9) Uani 1.0 2 d .
O4 O 0.3039(3) 0.4197(3) 0.8106(3) 0.0966(12) Uani 1.0 2 d .
O5 O 0.3443(3) 0.5746(2) 0.5584(2) 0.0854(10) Uani 1.0 2 d .
O6 O 0.6140(3) 0.5575(3) 0.7706(2) 0.0939(11) Uani 1.0 2 d .
O7 O 0.4340(4) 0.8435(3) 0.6014(2) 0.0965(11) Uani 1.0 2 d .
O8 O 0.4258(3) 0.8434(3) 0.89473(18) 0.0849(10) Uani 1.0 2 d .
O9 O 0.0884(3) 1.0520(3) 0.7415(2) 0.0952(11) Uani 1.0 2 d .
O10 O -0.0114(3) 0.87272(19) 0.99190(18) 0.0771(9) Uani 1.0 2 d .
C1 C -0.1751(4) 0.8448(3) 0.8785(3) 0.0590(11) Uani 1.0 2 d .
C2 C -0.2032(4) 0.8376(3) 0.8121(3) 0.0619(12) Uani 1.0 2 d .
C3 C -0.1872(4) 0.7554(3) 0.7898(3) 0.0615(12) Uani 1.0 2 d .
C4 C -0.1407(4) 0.6801(3) 0.8315(3) 0.0577(11) Uani 1.0 2 d .
C5 C -0.1135(4) 0.6883(3) 0.8985(3) 0.0603(11) Uani 1.0 2 d .
C6 C -0.1313(4) 0.7691(3) 0.9215(3) 0.0621(12) Uani 1.0 2 d .
C7 C -0.1188(4) 0.5911(3) 0.8043(3) 0.0623(12) Uani 1.0 2 d .
C8 C 0.0050(4) 0.5506(3) 0.7671(3) 0.0593(12) Uani 1.0 2 d .
C9 C 0.0303(4) 0.5595(3) 0.6935(3) 0.0619(12) Uani 1.0 2 d .
C10 C 0.1460(4) 0.5211(3) 0.6598(3) 0.0651(12) Uani 1.0 2 d .
C11 C 0.2369(4) 0.4750(3) 0.7002(3) 0.0635(12) Uani 1.0 2 d .
C12 C 0.2099(4) 0.4665(3) 0.7735(3) 0.0686(13) Uani 1.0 2 d .
C13 C 0.0964(4) 0.5028(3) 0.8061(3) 0.0652(12) Uani 1.0 2 d .
C14 C 0.3617(4) 0.4397(3) 0.6637(3) 0.0754(14) Uani 1.0 2 d .
C15 C 0.4250(4) 0.5050(3) 0.6622(3) 0.0685(13) Uani 1.0 2 d .
C16 C 0.4130(4) 0.5724(3) 0.6100(3) 0.0680(13) Uani 1.0 2 d .
C17 C 0.4686(4) 0.6331(3) 0.6108(3) 0.0684(13) Uani 1.0 2 d .
C18 C 0.5351(4) 0.6276(3) 0.6653(3) 0.0704(13) Uani 1.0 2 d .
C19 C 0.5459(4) 0.5600(3) 0.7181(3) 0.0707(13) Uani 1.0 2 d .
C20 C 0.4923(4) 0.4995(3) 0.7164(3) 0.0730(13) Uani 1.0 2 d .
C21 C 0.5906(4) 0.6967(3) 0.6664(3) 0.0742(14) Uani 1.0 2 d .
C22 C 0.5091(4) 0.7728(3) 0.7085(3) 0.0668(13) Uani 1.0 2 d .
C23 C 0.4322(4) 0.8445(4) 0.6746(3) 0.0719(13) Uani 1.0 2 d .
C24 C 0.3540(4) 0.9135(3) 0.7144(3) 0.0725(13) Uani 1.0 2 d .
C25 C 0.3531(4) 0.9126(3) 0.7875(3) 0.0661(12) Uani 1.0 2 d .
C26 C 0.4316(4) 0.8413(3) 0.8213(3) 0.0680(13) Uani 1.0 2 d .
C27 C 0.5080(4) 0.7731(3) 0.7815(3) 0.0699(13) Uani 1.0 2 d .
C28 C 0.2662(4) 0.9866(3) 0.8291(3) 0.0704(13) Uani 1.0 2 d .
C29 C 0.1469(4) 0.9759(3) 0.8497(3) 0.0649(12) Uani 1.0 2 d .
C30 C 0.0602(5) 1.0086(3) 0.8042(3) 0.0686(13) Uani 1.0 2 d .
C31 C -0.0459(4) 0.9960(3) 0.8226(3) 0.0677(13) Uani 1.0 2 d .
C32 C -0.0707(4) 0.9496(3) 0.8855(3) 0.0621(12) Uani 1.0 2 d .
C33 C 0.0166(4) 0.9179(3) 0.9307(3) 0.0623(12) Uani 1.0 2 d .
C34 C 0.1237(4) 0.9310(3) 0.9131(3) 0.0632(12) Uani 1.0 2 d .
C35 C -0.1850(4) 0.9326(3) 0.9028(3) 0.0682(13) Uani 1.0 2 d .
C36 C -0.3091(7) 0.9192(4) 0.7183(4) 0.127(3) Uani 1.0 2 d .
C37 C -0.3531(6) 1.0119(4) 0.6876(3) 0.0871(17) Uani 1.0 2 d .
C38 C -0.2801(6) 1.0517(5) 0.6549(5) 0.126(3) Uani 1.0 2 d .
C39 C -0.3177(8) 1.1369(5) 0.6278(5) 0.140(3) Uani 1.0 2 d .
C40 C -0.4349(9) 1.1818(5) 0.6360(4) 0.122(3) Uani 1.0 2 d .
C41 C -0.5106(7) 1.1453(5) 0.6686(4) 0.113(2) Uani 1.0 2 d .
C42 C -0.4718(6) 1.0594(4) 0.6955(3) 0.0998(18) Uani 1.0 2 d .
C43 C -0.0076(5) 0.6165(3) 0.9965(3) 0.0877(16) Uani 1.0 2 d .
C44 C -0.0325(5) 0.6166(4) 0.5794(4) 0.1026(19) Uani 1.0 2 d .
C45 C -0.1341(5) 0.6816(4) 0.5463(3) 0.0933(17) Uani 1.0 2 d .
C46 C -0.1675(5) 0.7676(5) 0.5610(4) 0.1037(19) Uani 1.0 2 d .
C47 C -0.2567(6) 0.8311(5) 0.5275(4) 0.117(2) Uani 1.0 2 d .
C48 C -0.3079(7) 0.8078(6) 0.4796(4) 0.130(3) Uani 1.0 2 d .
C49 C -0.2778(6) 0.7224(6) 0.4656(4) 0.130(3) Uani 1.0 2 d .
C50 C -0.1904(6) 0.6604(4) 0.4985(4) 0.110(2) Uani 1.0 2 d .
C51 C 0.2827(6) 0.4021(5) 0.8849(4) 0.129(3) Uani 1.0 2 d .
C52 C 0.3373(5) 0.6359(4) 0.4989(3) 0.0916(16) Uani 1.0 2 d .
C53 C 0.2499(5) 0.6274(4) 0.4561(3) 0.0840(15) Uani 1.0 2 d .
C54 C 0.1464(6) 0.6976(5) 0.4443(4) 0.124(3) Uani 1.0 2 d .
C55 C 0.0662(7) 0.6863(6) 0.4040(5) 0.134(3) Uani 1.0 2 d .
C56 C 0.0897(7) 0.6054(6) 0.3779(4) 0.132(3) Uani 1.0 2 d .
C57 C 0.1883(6) 0.5399(6) 0.3896(4) 0.124(3) Uani 1.0 2 d .
C58 C 0.2661(5) 0.5503(5) 0.4279(4) 0.108(2) Uani 1.0 2 d .
C59 C 0.6277(7) 0.4898(5) 0.8246(5) 0.146(3) Uani 1.0 2 d .
C60 C 0.3776(8) 0.9211(5) 0.5635(4) 0.153(4) Uani 1.0 2 d .
C61 C 0.5174(5) 0.7822(5) 0.9295(4) 0.113(2) Uani 1.0 2 d .
C62 C 0.4940(6) 0.8046(5) 1.0063(4) 0.105(2) Uani 1.0 2 d .
C63 C 0.5393(7) 0.8546(7) 1.0329(5) 0.160(4) Uani 1.0 2 d .
C64 C 0.5132(9) 0.8745(8) 1.1070(7) 0.177(5) Uani 1.0 2 d .
C65 C 0.4391(10) 0.8397(7) 1.1478(6) 0.159(4) Uani 1.0 2 d .
C66 C 0.3886(8) 0.7925(7) 1.1237(5) 0.163(4) Uani 1.0 2 d .
C67 C 0.4176(8) 0.7721(6) 1.0520(5) 0.144(3) Uani 1.0 2 d .
C68 C -0.0002(7) 1.1066(5) 0.7033(4) 0.152(3) Uani 1.0 2 d .
C69 C 0.0705(4) 0.8375(3) 1.0420(3) 0.0730(13) Uani 1.0 2 d .
C70 C 0.0198(5) 0.7862(3) 1.1009(3) 0.0724(13) Uani 1.0 2 d .
C71 C -0.0988(5) 0.8063(4) 1.1207(3) 0.0826(15) Uani 1.0 2 d .
C72 C -0.1407(6) 0.7594(4) 1.1766(4) 0.0943(16) Uani 1.0 2 d .
C73 C -0.0659(7) 0.6931(4) 1.2122(4) 0.1004(18) Uani 1.0 2 d .
C74 C 0.0506(8) 0.6702(5) 1.1929(4) 0.120(3) Uani 1.0 2 d .
C75 C 0.0952(6) 0.7168(4) 1.1370(4) 0.1001(18) Uani 1.0 2 d .
C76 C 0.0724(14) 0.8568(10) 0.6371(10) 0.444(9) Uani 1.0 2 d .
C77 C 0.1378(12) 0.7687(10) 0.6743(10) 0.420(6) Uani 1.0 2 d .
C78 C 0.1339(13) 0.7725(9) 0.7519(9) 0.420(6) Uani 1.0 2 d .
C79 C 0.2292(12) 0.6986(10) 0.7812(9) 0.420(6) Uani 1.0 2 d .
C80 C 0.2201(13) 0.6974(10) 0.8578(9) 0.420(6) Uani 1.0 2 d .
C81 C 0.3217(16) 0.6322(14) 0.8894(10) 0.496(11) Uani 1.0 2 d .
H3 H -0.2089 0.7513 0.7449 0.0738 Uiso 1.0 2 calc R
H6 H -0.1134 0.7732 0.9676 0.0745 Uiso 1.0 2 calc R
H7A H -0.1332 0.5515 0.8451 0.0748 Uiso 1.0 2 calc R
H7B H -0.1752 0.5974 0.7704 0.0748 Uiso 1.0 2 calc R
H10 H 0.1620 0.5267 0.6092 0.0782 Uiso 1.0 2 calc R
H13 H 0.0803 0.4949 0.8566 0.0782 Uiso 1.0 2 calc R
H14A H 0.3610 0.4267 0.6141 0.0904 Uiso 1.0 2 calc R
H14B H 0.4046 0.3847 0.6895 0.0904 Uiso 1.0 2 calc R
H17 H 0.4609 0.6783 0.5740 0.0820 Uiso 1.0 2 calc R
H20 H 0.5013 0.4536 0.7526 0.0877 Uiso 1.0 2 calc R
H21A H 0.6643 0.6705 0.6881 0.0890 Uiso 1.0 2 calc R
H21B H 0.6101 0.7178 0.6167 0.0890 Uiso 1.0 2 calc R
H24 H 0.3009 0.9616 0.6906 0.0870 Uiso 1.0 2 calc R
H27 H 0.5611 0.7250 0.8053 0.0839 Uiso 1.0 2 calc R
H28A H 0.2564 1.0419 0.7998 0.0845 Uiso 1.0 2 calc R
H28B H 0.2977 0.9902 0.8730 0.0845 Uiso 1.0 2 calc R
H31 H -0.1042 1.0199 0.7913 0.0812 Uiso 1.0 2 calc R
H34 H 0.1814 0.9088 0.9449 0.0759 Uiso 1.0 2 calc R
H35A H -0.2461 0.9793 0.8791 0.0818 Uiso 1.0 2 calc R
H35B H -0.2093 0.9340 0.9551 0.0818 Uiso 1.0 2 calc R
H36A H -0.3762 0.9001 0.7377 0.1524 Uiso 1.0 2 calc R
H36B H -0.2610 0.8806 0.6803 0.1524 Uiso 1.0 2 calc R
H38 H -0.1984 1.0199 0.6499 0.1517 Uiso 1.0 2 calc R
H39 H -0.2635 1.1634 0.6043 0.1676 Uiso 1.0 2 calc R
H40 H -0.4628 1.2407 0.6178 0.1464 Uiso 1.0 2 calc R
H41 H -0.5919 1.1780 0.6738 0.1355 Uiso 1.0 2 calc R
H42 H -0.5263 1.0332 0.7191 0.1198 Uiso 1.0 2 calc R
H43A H 0.0449 0.6494 0.9791 0.1052 Uiso 1.0 2 calc R
H43B H 0.0384 0.5575 1.0132 0.1052 Uiso 1.0 2 calc R
H43C H -0.0642 0.6456 1.0361 0.1052 Uiso 1.0 2 calc R
H44A H -0.0120 0.5595 0.5591 0.1232 Uiso 1.0 2 calc R
H44B H 0.0364 0.6357 0.5681 0.1232 Uiso 1.0 2 calc R
H46 H -0.1298 0.7839 0.5941 0.1245 Uiso 1.0 2 calc R
H47 H -0.2807 0.8902 0.5386 0.1409 Uiso 1.0 2 calc R
H48 H -0.3658 0.8512 0.4552 0.1565 Uiso 1.0 2 calc R
H49 H -0.3172 0.7063 0.4333 0.1565 Uiso 1.0 2 calc R
H50 H -0.1684 0.6013 0.4878 0.1321 Uiso 1.0 2 calc R
H51A H 0.3562 0.3659 0.9028 0.1551 Uiso 1.0 2 calc R
H51B H 0.2264 0.3713 0.8948 0.1551 Uiso 1.0 2 calc R
H51C H 0.2508 0.4569 0.9087 0.1551 Uiso 1.0 2 calc R
H52A H 0.4147 0.6237 0.4695 0.1099 Uiso 1.0 2 calc R
H52B H 0.3116 0.6956 0.5152 0.1099 Uiso 1.0 2 calc R
H54 H 0.1308 0.7520 0.4633 0.1489 Uiso 1.0 2 calc R
H55 H -0.0029 0.7333 0.3950 0.1605 Uiso 1.0 2 calc R
H56 H 0.0356 0.5967 0.3516 0.1579 Uiso 1.0 2 calc R
H57 H 0.2041 0.4853 0.3708 0.1490 Uiso 1.0 2 calc R
H58 H 0.3347 0.5021 0.4355 0.1297 Uiso 1.0 2 calc R
H59A H 0.6861 0.4903 0.8540 0.1747 Uiso 1.0 2 calc R
H59B H 0.6538 0.4339 0.8027 0.1747 Uiso 1.0 2 calc R
H59C H 0.5526 0.4980 0.8548 0.1747 Uiso 1.0 2 calc R
H60A H 0.4091 0.9657 0.5715 0.1836 Uiso 1.0 2 calc R
H60B H 0.2934 0.9405 0.5801 0.1836 Uiso 1.0 2 calc R
H60C H 0.3906 0.9116 0.5124 0.1836 Uiso 1.0 2 calc R
H61A H 0.5940 0.7859 0.9073 0.1353 Uiso 1.0 2 calc R
H61B H 0.5184 0.7225 0.9261 0.1353 Uiso 1.0 2 calc R
H63 H 0.5909 0.8782 1.0020 0.1920 Uiso 1.0 2 calc R
H64 H 0.5463 0.9101 1.1259 0.2126 Uiso 1.0 2 calc R
H65 H 0.4223 0.8500 1.1972 0.1912 Uiso 1.0 2 calc R
H66 H 0.3332 0.7725 1.1544 0.1954 Uiso 1.0 2 calc R
H67 H 0.3845 0.7355 1.0344 0.1726 Uiso 1.0 2 calc R
H68A H 0.0313 1.1430 0.6675 0.1819 Uiso 1.0 2 calc R
H68B H -0.0630 1.1438 0.7362 0.1819 Uiso 1.0 2 calc R
H68C H -0.0315 1.0716 0.6794 0.1819 Uiso 1.0 2 calc R
H69A H 0.0851 0.8849 1.0622 0.0876 Uiso 1.0 2 calc R
H69B H 0.1457 0.7991 1.0182 0.0876 Uiso 1.0 2 calc R
H71 H -0.1523 0.8528 1.0957 0.0991 Uiso 1.0 2 calc R
H72 H -0.2226 0.7740 1.1901 0.1132 Uiso 1.0 2 calc R
H73 H -0.0955 0.6622 1.2513 0.1204 Uiso 1.0 2 calc R
H74 H 0.1025 0.6222 1.2174 0.1445 Uiso 1.0 2 calc R
H75 H 0.1774 0.7009 1.1237 0.1201 Uiso 1.0 2 calc R
H76A H 0.0065 0.8901 0.6704 0.5323 Uiso 1.0 2 calc R
H76B H 0.0432 0.8470 0.5949 0.5323 Uiso 1.0 2 calc R
H76C H 0.1261 0.8894 0.6224 0.5323 Uiso 1.0 2 calc R
H77A H 0.1030 0.7255 0.6659 0.5036 Uiso 1.0 2 calc R
H77B H 0.2206 0.7485 0.6524 0.5036 Uiso 1.0 2 calc R
H78A H 0.0572 0.7711 0.7763 0.5039 Uiso 1.0 2 calc R
H78B H 0.1414 0.8279 0.7615 0.5039 Uiso 1.0 2 calc R
H79A H 0.2259 0.6433 0.7678 0.5040 Uiso 1.0 2 calc R
H79B H 0.3058 0.7030 0.7598 0.5040 Uiso 1.0 2 calc R
H80A H 0.1482 0.6853 0.8790 0.5042 Uiso 1.0 2 calc R
H80B H 0.2115 0.7559 0.8712 0.5042 Uiso 1.0 2 calc R
H81A H 0.3396 0.5757 0.8700 0.5949 Uiso 1.0 2 calc R
H81B H 0.3025 0.6271 0.9415 0.5949 Uiso 1.0 2 calc R
H81C H 0.3900 0.6510 0.8777 0.5949 Uiso 1.0 2 calc R

loop_
_atom_site_aniso_label
_atom_site_aniso_U_11
_atom_site_aniso_U_22
_atom_site_aniso_U_33
_atom_site_aniso_U_12
_atom_site_aniso_U_13
_atom_site_aniso_U_23
O1 0.108(3) 0.065(2) 0.107(3) -0.0284(17) -0.061(3) 0.0144(18)
O2 0.101(3) 0.0559(18) 0.080(3) -0.0268(16) -0.0322(19) 0.0027(16)
O3 0.0623(19) 0.091(3) 0.068(3) -0.0151(16) -0.0192(17) -0.0078(18)
O4 0.069(3) 0.106(3) 0.099(3) -0.0101(18) -0.028(2) 0.018(3)
O5 0.092(3) 0.094(3) 0.089(3) -0.0494(19) -0.030(2) -0.000(2)
O6 0.087(3) 0.105(3) 0.102(3) -0.0371(19) -0.038(3) -0.005(3)
O7 0.107(3) 0.105(3) 0.076(3) -0.029(2) -0.016(3) -0.017(3)
O8 0.078(3) 0.099(3) 0.069(3) -0.0129(18) -0.0146(18) -0.0187(19)
O9 0.107(3) 0.086(3) 0.093(3) -0.038(2) -0.021(3) 0.021(3)
O10 0.085(3) 0.083(2) 0.070(3) -0.0348(17) -0.0240(19) 0.0097(19)
C1 0.048(3) 0.054(3) 0.076(4) -0.0164(18) -0.011(3) -0.009(3)
C2 0.056(3) 0.056(3) 0.076(4) -0.0200(19) -0.019(3) 0.001(3)
C3 0.054(3) 0.067(3) 0.069(4) -0.024(2) -0.016(3) -0.006(3)
C4 0.048(3) 0.053(3) 0.074(4) -0.0183(18) -0.012(3) -0.007(3)
C5 0.063(3) 0.052(3) 0.065(4) -0.0175(19) -0.013(3) -0.004(3)
C6 0.065(3) 0.057(3) 0.067(4) -0.021(2) -0.014(3) -0.005(3)
C7 0.055(3) 0.063(3) 0.075(4) -0.026(2) -0.010(3) -0.009(3)
C8 0.061(3) 0.052(3) 0.071(4) -0.0227(19) -0.016(3) -0.009(3)
C9 0.056(3) 0.055(3) 0.079(4) -0.018(2) -0.022(3) -0.010(3)
C10 0.062(3) 0.064(3) 0.075(4) -0.024(2) -0.013(3) -0.011(3)
C11 0.055(3) 0.056(3) 0.085(4) -0.024(2) -0.008(3) -0.011(3)
C12 0.055(3) 0.060(3) 0.089(4) -0.015(2) -0.018(3) -0.004(3)
C13 0.065(3) 0.060(3) 0.072(4) -0.023(2) -0.012(3) 0.001(3)
C14 0.062(3) 0.063(3) 0.101(4) -0.013(2) -0.016(3) -0.023(3)
C15 0.052(3) 0.064(3) 0.090(4) -0.017(2) -0.005(3) -0.021(3)
C16 0.058(3) 0.073(3) 0.078(4) -0.023(3) -0.014(3) -0.019(3)
C17 0.062(3) 0.072(3) 0.074(4) -0.026(3) -0.005(3) -0.016(3)
C18 0.055(3) 0.080(4) 0.082(4) -0.026(3) -0.003(3) -0.025(3)
C19 0.052(3) 0.080(3) 0.083(4) -0.020(3) -0.010(3) -0.022(3)
C20 0.061(3) 0.073(3) 0.085(4) -0.022(3) -0.010(3) -0.010(3)
C21 0.057(3) 0.089(4) 0.085(4) -0.031(3) -0.005(3) -0.022(3)
C22 0.054(3) 0.077(3) 0.080(4) -0.032(3) -0.008(3) -0.016(3)
C23 0.077(3) 0.084(4) 0.068(4) -0.039(3) -0.007(3) -0.018(3)
C24 0.073(3) 0.073(3) 0.077(4) -0.030(3) -0.013(3) -0.005(3)
C25 0.062(3) 0.069(3) 0.075(4) -0.030(3) -0.009(3) -0.012(3)
C26 0.060(3) 0.075(3) 0.076(4) -0.028(3) -0.010(3) -0.016(3)
C27 0.064(3) 0.075(3) 0.077(4) -0.027(3) -0.012(3) -0.013(3)
C28 0.068(3) 0.069(3) 0.082(4) -0.030(3) -0.012(3) -0.012(3)
C29 0.072(3) 0.048(3) 0.075(4) -0.016(2) -0.013(3) -0.014(3)
C30 0.087(4) 0.054(3) 0.068(4) -0.026(3) -0.015(3) 0.001(3)
C31 0.074(3) 0.055(3) 0.075(4) -0.017(3) -0.022(3) -0.006(3)
C32 0.065(3) 0.045(3) 0.075(4) -0.0130(19) -0.016(3) -0.009(3)
C33 0.076(3) 0.048(3) 0.063(4) -0.018(2) -0.015(3) -0.007(3)
C34 0.062(3) 0.059(3) 0.072(4) -0.021(2) -0.019(3) -0.006(3)
C35 0.059(3) 0.052(3) 0.089(4) -0.0087(19) -0.012(3) -0.016(3)
C36 0.180(7) 0.079(4) 0.148(7) -0.048(4) -0.107(6) 0.023(4)
C37 0.101(4) 0.075(4) 0.103(5) -0.038(3) -0.056(4) 0.012(3)
C38 0.105(5) 0.098(5) 0.176(8) -0.032(4) -0.046(5) 0.022(5)
C39 0.152(7) 0.118(6) 0.151(8) -0.059(6) -0.028(6) 0.039(5)
C40 0.150(7) 0.090(5) 0.112(6) -0.019(5) -0.050(6) 0.024(4)
C41 0.113(6) 0.112(6) 0.102(6) -0.014(5) -0.042(5) -0.002(5)
C42 0.111(5) 0.109(5) 0.096(5) -0.052(4) -0.045(4) 0.018(4)
C43 0.116(4) 0.069(3) 0.085(4) -0.033(3) -0.039(4) 0.007(3)
C44 0.082(4) 0.129(5) 0.080(5) -0.012(4) -0.023(4) 0.000(4)
C45 0.079(4) 0.109(5) 0.080(4) -0.011(3) -0.015(3) -0.015(4)
C46 0.088(4) 0.135(6) 0.092(5) -0.038(4) -0.027(4) -0.001(4)
C47 0.127(6) 0.108(5) 0.113(6) -0.030(4) -0.035(5) 0.002(4)
C48 0.130(6) 0.140(7) 0.109(6) -0.017(5) -0.060(5) 0.007(5)
C49 0.130(6) 0.135(6) 0.121(6) -0.017(5) -0.065(5) -0.010(5)
C50 0.109(5) 0.112(5) 0.100(5) -0.011(4) -0.040(4) -0.020(4)
C51 0.089(5) 0.156(6) 0.121(6) -0.014(4) -0.045(5) 0.029(5)
C52 0.108(5) 0.108(4) 0.077(4) -0.056(4) -0.024(4) 0.000(4)
C53 0.079(4) 0.104(4) 0.073(4) -0.041(3) -0.008(3) 0.006(3)
C54 0.124(6) 0.103(5) 0.149(7) -0.048(4) -0.029(5) 0.024(5)
C55 0.111(5) 0.154(5) 0.138(6) -0.051(5) -0.051(5) 0.052(5)
C56 0.121(5) 0.191(6) 0.095(5) -0.067(5) -0.034(4) 0.015(5)
C57 0.094(4) 0.185(6) 0.105(5) -0.052(4) -0.006(4) -0.050(5)
C58 0.077(4) 0.143(6) 0.107(5) -0.028(4) -0.005(4) -0.059(5)
C59 0.155(7) 0.167(7) 0.152(7) -0.084(6) -0.097(6) 0.045(6)
C60 0.185(8) 0.142(7) 0.094(6) 0.002(6) -0.048(6) -0.005(5)
C61 0.090(4) 0.146(6) 0.084(5) -0.012(4) -0.015(4) -0.021(4)
C62 0.067(4) 0.134(6) 0.102(6) -0.011(4) -0.021(4) -0.025(5)
C63 0.141(7) 0.224(9) 0.137(8) -0.079(7) -0.008(6) -0.058(7)
C64 0.138(8) 0.253(12) 0.166(11) -0.073(8) -0.036(7) -0.075(9)
C65 0.143(8) 0.200(10) 0.126(8) -0.016(7) -0.058(7) -0.056(7)
C66 0.160(8) 0.241(11) 0.097(7) -0.081(7) -0.002(6) -0.028(7)
C67 0.140(7) 0.204(9) 0.100(7) -0.064(6) -0.016(6) -0.040(6)
C68 0.146(7) 0.154(7) 0.139(7) -0.051(5) -0.043(6) 0.087(6)
C69 0.084(4) 0.069(3) 0.070(4) -0.028(3) -0.018(3) -0.003(3)
C70 0.098(4) 0.059(3) 0.063(4) -0.027(3) -0.016(3) -0.008(3)
C71 0.094(4) 0.068(3) 0.080(4) -0.019(3) -0.006(3) -0.018(3)
C72 0.115(5) 0.090(4) 0.082(5) -0.044(4) 0.004(4) -0.011(4)
C73 0.141(6) 0.101(5) 0.071(4) -0.059(5) -0.013(5) 0.003(4)
C74 0.134(6) 0.115(5) 0.111(6) -0.044(5) -0.040(5) 0.034(5)
C75 0.104(5) 0.104(4) 0.093(5) -0.040(4) -0.027(4) 0.023(4)
C76 0.208(14) 0.346(13) 0.81(3) -0.086(12) 0.050(17) -0.364(13)
C77 0.173(7) 0.320(11) 0.773(15) -0.093(6) 0.171(10) -0.352(12)
C78 0.173(7) 0.320(11) 0.773(15) -0.093(6) 0.171(10) -0.352(12)
C79 0.173(7) 0.320(11) 0.773(15) -0.093(6) 0.172(10) -0.352(12)
C80 0.173(7) 0.320(11) 0.773(15) -0.093(6) 0.172(10) -0.352(12)
C81 0.240(16) 0.39(3) 0.81(3) -0.078(13) 0.148(16) -0.27(3)

loop_
_atom_type_symbol
_atom_type_description
_atom_type_scat_dispersion_real
_atom_type_scat_dispersion_imag
_atom_type_scat_source
C C 0.0033 0.0016
;
International Tables for Crystallography
(1992, Vol. C, Tables 4.2.6.8 and 6.1.1.4)
;
H H 0.0000 0.0000
;
International Tables for Crystallography
(1992, Vol. C, Table 6.1.1.4)
;
O O 0.0106 0.0060
;
International Tables for Crystallography
(1992, Vol. C, Tables 4.2.6.8 and 6.1.1.4)
;

loop_
_geom_angle_atom_site_label_1
_geom_angle_atom_site_label_2
_geom_angle_atom_site_label_3
_geom_angle
_geom_angle_publ_flag
C2 O1 C36 121.0(5) yes
C5 O2 C43 117.0(4) yes
C9 O3 C44 116.6(4) yes
C12 O4 C51 118.9(4) yes
C16 O5 C52 119.3(5) yes
C19 O6 C59 117.6(6) yes
C23 O7 C60 118.4(5) yes
C26 O8 C61 118.2(4) yes
C30 O9 C68 119.5(5) yes
C33 O10 C69 119.9(4) yes
C2 C1 C6 118.5(5) yes
C2 C1 C35 121.3(4) yes
C6 C1 C35 120.2(5) yes
O1 C2 C1 116.7(4) yes
O1 C2 C3 123.5(5) yes
C1 C2 C3 119.8(4) yes
C2 C3 C4 121.9(5) yes
C3 C4 C5 117.8(5) yes
C3 C4 C7 120.7(5) yes
C5 C4 C7 121.6(4) yes
O2 C5 C4 117.2(4) yes
O2 C5 C6 122.0(5) yes
C4 C5 C6 120.8(4) yes
C1 C6 C5 121.3(5) yes
C4 C7 C8 112.8(4) yes
C7 C8 C9 121.2(4) yes
C7 C8 C13 120.9(5) yes
C9 C8 C13 117.9(4) yes
O3 C9 C8 117.6(4) yes
O3 C9 C10 122.0(5) yes
C8 C9 C10 120.4(4) yes
C9 C10 C11 120.7(5) yes
C10 C11 C12 118.1(4) yes
C10 C11 C14 120.0(5) yes
C12 C11 C14 121.9(5) yes
O4 C12 C11 115.3(4) yes
O4 C12 C13 123.7(5) yes
C11 C12 C13 121.0(5) yes
C8 C13 C12 121.8(5) yes
C11 C14 C15 111.2(4) yes
C14 C15 C16 121.7(5) yes
C14 C15 C20 119.7(5) yes
C16 C15 C20 118.6(5) yes
O5 C16 C15 115.6(5) yes
O5 C16 C17 123.6(5) yes
C15 C16 C17 120.8(5) yes
C16 C17 C18 120.3(5) yes
C17 C18 C19 118.6(6) yes
C17 C18 C21 119.1(5) yes
C19 C18 C21 122.2(5) yes
O6 C19 C18 115.9(5) yes
O6 C19 C20 123.3(5) yes
C18 C19 C20 120.8(5) yes
C15 C20 C19 120.8(5) yes
C18 C21 C22 111.5(4) yes
C21 C22 C23 120.7(5) yes
C21 C22 C27 121.5(4) yes
C23 C22 C27 117.9(4) yes
O7 C23 C22 117.3(4) yes
O7 C23 C24 122.3(4) yes
C22 C23 C24 120.3(5) yes
C23 C24 C25 121.2(4) yes
C24 C25 C26 118.5(4) yes
C24 C25 C28 120.0(4) yes
C26 C25 C28 121.5(5) yes
O8 C26 C25 116.0(4) yes
O8 C26 C27 124.2(4) yes
C25 C26 C27 119.9(5) yes
C22 C27 C26 122.3(4) yes
C25 C28 C29 112.6(5) yes
C28 C29 C30 121.0(5) yes
C28 C29 C34 120.4(5) yes
C30 C29 C34 118.6(5) yes
O9 C30 C29 116.1(5) yes
O9 C30 C31 123.6(5) yes
C29 C30 C31 120.3(5) yes
C30 C31 C32 122.3(5) yes
C31 C32 C33 116.7(5) yes
C31 C32 C35 121.5(5) yes
C33 C32 C35 121.8(5) yes
O10 C33 C32 114.8(5) yes
O10 C33 C34 123.6(5) yes
C32 C33 C34 121.6(5) yes
C29 C34 C33 120.6(5) yes
C1 C35 C32 111.9(4) yes
O1 C36 C37 109.5(6) yes
C36 C37 C38 121.7(6) yes
C36 C37 C42 120.3(6) yes
C38 C37 C42 117.9(6) yes
C37 C38 C39 123.0(7) yes
C38 C39 C40 117.8(9) yes
C39 C40 C41 121.4(7) yes
C40 C41 C42 120.3(7) yes
C37 C42 C41 119.6(7) yes
O3 C44 C45 110.5(4) yes
C44 C45 C46 118.7(7) yes
C44 C45 C50 123.0(6) yes
C46 C45 C50 118.2(6) yes
C45 C46 C47 120.5(7) yes
C46 C47 C48 119.5(7) yes
C47 C48 C49 120.9(7) yes
C48 C49 C50 119.4(8) yes
C45 C50 C49 121.5(7) yes
O5 C52 C53 106.8(6) yes
C52 C53 C54 121.7(6) yes
C52 C53 C58 121.2(5) yes
C54 C53 C58 117.1(7) yes
C53 C54 C55 119.7(7) yes
C54 C55 C56 119.1(7) yes
C55 C56 C57 120.2(9) yes
C56 C57 C58 121.0(9) yes
C53 C58 C57 122.9(6) yes
O8 C61 C62 106.5(5) yes
C61 C62 C63 124.6(7) yes
C61 C62 C67 117.5(8) yes
C63 C62 C67 117.9(8) yes
C62 C63 C64 122.3(10) yes
C63 C64 C65 115.9(13) yes
C64 C65 C66 124.2(11) yes
C65 C66 C67 118.8(10) yes
C62 C67 C66 120.7(10) yes
O10 C69 C70 108.1(5) yes
C69 C70 C71 122.8(5) yes
C69 C70 C75 118.9(6) yes
C71 C70 C75 118.3(5) yes
C70 C71 C72 120.5(5) yes
C71 C72 C73 120.4(7) yes
C72 C73 C74 120.7(7) yes
C73 C74 C75 120.1(6) yes
C70 C75 C74 120.0(6) yes
C76 C77 C78 113.2(13) yes
C77 C78 C79 111.5(12) yes
C78 C79 C80 111.9(12) yes
C79 C80 C81 114.4(13) yes
C2 C3 H3 119.081 no
C4 C3 H3 119.066 no
C1 C6 H6 119.369 no
C5 C6 H6 119.369 no
C4 C7 H7A 109.034 no
C4 C7 H7B 109.026 no
C8 C7 H7A 109.038 no
C8 C7 H7B 109.039 no
H7A C7 H7B 107.807 no
C9 C10 H10 119.657 no
C11 C10 H10 119.650 no
C8 C13 H13 119.079 no
C12 C13 H13 119.077 no
C11 C14 H14A 109.394 no
C11 C14 H14B 109.400 no
C15 C14 H14A 109.386 no
C15 C14 H14B 109.402 no
H14A C14 H14B 108.013 no
C16 C17 H17 119.832 no
C18 C17 H17 119.827 no
C15 C20 H20 119.580 no
C19 C20 H20 119.572 no
C18 C21 H21A 109.319 no
C18 C21 H21B 109.324 no
C22 C21 H21A 109.305 no
C22 C21 H21B 109.315 no
H21A C21 H21B 107.971 no
C23 C24 H24 119.417 no
C25 C24 H24 119.414 no
C22 C27 H27 118.866 no
C26 C27 H27 118.852 no
C25 C28 H28A 109.070 no
C25 C28 H28B 109.062 no
C29 C28 H28A 109.068 no
C29 C28 H28B 109.065 no
H28A C28 H28B 107.814 no
C30 C31 H31 118.848 no
C32 C31 H31 118.849 no
C29 C34 H34 119.704 no
C33 C34 H34 119.715 no
C1 C35 H35A 109.229 no
C1 C35 H35B 109.228 no
C32 C35 H35A 109.233 no
C32 C35 H35B 109.229 no
H35A C35 H35B 107.919 no
O1 C36 H36A 109.780 no
O1 C36 H36B 109.780 no
C37 C36 H36A 109.774 no
C37 C36 H36B 109.780 no
H36A C36 H36B 108.227 no
C37 C38 H38 118.530 no
C39 C38 H38 118.514 no
C38 C39 H39 121.082 no
C40 C39 H39 121.079 no
C39 C40 H40 119.324 no
C41 C40 H40 119.322 no
C40 C41 H41 119.849 no
C42 C41 H41 119.848 no
C37 C42 H42 120.187 no
C41 C42 H42 120.188 no
O2 C43 H43A 109.468 no
O2 C43 H43B 109.470 no
O2 C43 H43C 109.464 no
H43A C43 H43B 109.470 no
H43A C43 H43C 109.476 no
H43B C43 H43C 109.479 no
O3 C44 H44A 109.544 no
O3 C44 H44B 109.534 no
C45 C44 H44A 109.543 no
C45 C44 H44B 109.536 no
H44A C44 H44B 108.102 no
C45 C46 H46 119.753 no
C47 C46 H46 119.758 no
C46 C47 H47 120.259 no
C48 C47 H47 120.275 no
C47 C48 H48 119.553 no
C49 C48 H48 119.557 no
C48 C49 H49 120.313 no
C50 C49 H49 120.301 no
C45 C50 H50 119.249 no
C49 C50 H50 119.240 no
O4 C51 H51A 109.477 no
O4 C51 H51B 109.465 no
O4 C51 H51C 109.471 no
H51A C51 H51B 109.470 no
H51A C51 H51C 109.477 no
H51B C51 H51C 109.467 no
O5 C52 H52A 110.360 no
O5 C52 H52B 110.360 no
C53 C52 H52A 110.351 no
C53 C52 H52B 110.356 no
H52A C52 H52B 108.596 no
C53 C54 H54 120.165 no
C55 C54 H54 120.159 no
C54 C55 H55 120.442 no
C56 C55 H55 120.439 no
C55 C56 H56 119.891 no
C57 C56 H56 119.888 no
C56 C57 H57 119.500 no
C58 C57 H57 119.493 no
C53 C58 H58 118.567 no
C57 C58 H58 118.562 no
O6 C59 H59A 109.473 no
O6 C59 H59B 109.461 no
O6 C59 H59C 109.468 no
H59A C59 H59B 109.477 no
H59A C59 H59C 109.477 no
H59B C59 H59C 109.470 no
O7 C60 H60A 109.482 no
O7 C60 H60B 109.474 no
O7 C60 H60C 109.470 no
H60A C60 H60B 109.475 no
H60A C60 H60C 109.469 no
H60B C60 H60C 109.457 no
O8 C61 H61A 110.413 no
O8 C61 H61B 110.420 no
C62 C61 H61A 110.410 no
C62 C61 H61B 110.421 no
H61A C61 H61B 108.628 no
C62 C63 H63 118.837 no
C64 C63 H63 118.852 no
C63 C64 H64 122.042 no
C65 C64 H64 122.045 no
C64 C65 H65 117.896 no
C66 C65 H65 117.897 no
C65 C66 H66 120.586 no
C67 C66 H66 120.565 no
C62 C67 H67 119.648 no
C66 C67 H67 119.661 no
O9 C68 H68A 109.465 no
O9 C68 H68B 109.476 no
O9 C68 H68C 109.481 no
H68A C68 H68B 109.463 no
H68A C68 H68C 109.472 no
H68B C68 H68C 109.470 no
O10 C69 H69A 110.094 no
O10 C69 H69B 110.079 no
C70 C69 H69A 110.089 no
C70 C69 H69B 110.092 no
H69A C69 H69B 108.422 no
C70 C71 H71 119.756 no
C72 C71 H71 119.748 no
C71 C72 H72 119.812 no
C73 C72 H72 119.812 no
C72 C73 H73 119.671 no
C74 C73 H73 119.671 no
C73 C74 H74 119.939 no
C75 C74 H74 119.939 no
C70 C75 H75 120.010 no
C74 C75 H75 120.025 no
C77 C76 H76A 109.474 no
C77 C76 H76B 109.474 no
C77 C76 H76C 109.473 no
H76A C76 H76B 109.467 no
H76A C76 H76C 109.478 no
H76B C76 H76C 109.461 no
C76 C77 H77A 108.932 no
C76 C77 H77B 108.929 no
C78 C77 H77A 108.945 no
C78 C77 H77B 108.939 no
H77A C77 H77B 107.743 no
C77 C78 H78A 109.314 no
C77 C78 H78B 109.324 no
C79 C78 H78A 109.338 no
C79 C78 H78B 109.331 no
H78A C78 H78B 107.972 no
C78 C79 H79A 109.235 no
C78 C79 H79B 109.232 no
C80 C79 H79A 109.221 no
C80 C79 H79B 109.227 no
H79A C79 H79B 107.915 no
C79 C80 H80A 108.664 no
C79 C80 H80B 108.667 no
C81 C80 H80A 108.663 no
C81 C80 H80B 108.662 no
H80A C80 H80B 107.600 no
C80 C81 H81A 109.465 no
C80 C81 H81B 109.474 no
C80 C81 H81C 109.472 no
H81A C81 H81B 109.466 no
H81A C81 H81C 109.478 no
H81B C81 H81C 109.472 no

loop_
_geom_bond_atom_site_label_1
_geom_bond_atom_site_label_2
_geom_bond_distance
_geom_bond_publ_flag
O1 C2 1.380(6) yes
O1 C36 1.344(10) yes
O2 C5 1.391(5) yes
O2 C43 1.417(8) yes
O3 C9 1.386(6) yes
O3 C44 1.425(8) yes
O4 C12 1.389(7) yes
O4 C51 1.408(9) yes
O5 C16 1.381(7) yes
O5 C52 1.418(7) yes
O6 C19 1.388(8) yes
O6 C59 1.409(9) yes
O7 C23 1.387(8) yes
O7 C60 1.399(8) yes
O8 C26 1.387(7) yes
O8 C61 1.414(7) yes
O9 C30 1.378(7) yes
O9 C68 1.389(8) yes
O10 C33 1.371(6) yes
O10 C69 1.421(7) yes
C1 C2 1.387(8) yes
C1 C6 1.394(6) yes
C1 C35 1.527(7) yes
C2 C3 1.403(7) yes
C3 C4 1.380(6) yes
C4 C5 1.397(8) yes
C4 C7 1.530(7) yes
C5 C6 1.383(7) yes
C7 C8 1.521(6) yes
C8 C9 1.385(8) yes
C8 C13 1.392(7) yes
C9 C10 1.416(6) yes
C10 C11 1.398(7) yes
C11 C12 1.381(9) yes
C11 C14 1.517(7) yes
C12 C13 1.383(7) yes
C14 C15 1.532(8) yes
C15 C16 1.384(7) yes
C15 C20 1.397(8) yes
C16 C17 1.400(8) yes
C17 C18 1.394(8) yes
C18 C19 1.394(8) yes
C18 C21 1.525(9) yes
C19 C20 1.383(9) yes
C21 C22 1.517(7) yes
C22 C23 1.391(7) yes
C22 C27 1.384(8) yes
C23 C24 1.407(7) yes
C24 C25 1.384(8) yes
C25 C26 1.395(6) yes
C25 C28 1.511(7) yes
C26 C27 1.393(7) yes
C28 C29 1.526(8) yes
C29 C30 1.398(8) yes
C29 C34 1.383(7) yes
C30 C31 1.379(8) yes
C31 C32 1.395(7) yes
C32 C33 1.399(7) yes
C32 C35 1.508(8) yes
C33 C34 1.394(8) yes
C36 C37 1.509(8) yes
C37 C38 1.331(11) yes
C37 C42 1.384(9) yes
C38 C39 1.378(11) yes
C39 C40 1.361(13) yes
C40 C41 1.321(14) yes
C41 C42 1.387(10) yes
C44 C45 1.501(8) yes
C45 C46 1.377(11) yes
C45 C50 1.367(11) yes
C46 C47 1.399(9) yes
C47 C48 1.343(13) yes
C48 C49 1.369(13) yes
C49 C50 1.372(9) yes
C52 C53 1.499(10) yes
C53 C54 1.414(8) yes
C53 C58 1.373(10) yes
C54 C55 1.412(13) yes
C55 C56 1.393(14) yes
C56 C57 1.338(10) yes
C57 C58 1.356(11) yes
C61 C62 1.503(11) yes
C62 C63 1.325(15) yes
C62 C67 1.383(12) yes
C63 C64 1.441(17) yes
C64 C65 1.343(18) yes
C65 C66 1.310(19) yes
C66 C67 1.399(13) yes
C69 C70 1.513(8) yes
C70 C71 1.377(9) yes
C70 C75 1.382(8) yes
C71 C72 1.382(9) yes
C72 C73 1.346(9) yes
C73 C74 1.347(12) yes
C74 C75 1.395(11) yes
C76 C77 1.54(2) yes
C77 C78 1.47(3) yes
C78 C79 1.487(19) yes
C79 C80 1.44(3) yes
C80 C81 1.49(3) yes
C3 H3 0.950 no
C6 H6 0.950 no
C7 H7A 0.990 no
C7 H7B 0.990 no
C10 H10 0.950 no
C13 H13 0.950 no
C14 H14A 0.990 no
C14 H14B 0.990 no
C17 H17 0.950 no
C20 H20 0.950 no
C21 H21A 0.990 no
C21 H21B 0.990 no
C24 H24 0.950 no
C27 H27 0.950 no
C28 H28A 0.990 no
C28 H28B 0.990 no
C31 H31 0.950 no
C34 H34 0.950 no
C35 H35A 0.990 no
C35 H35B 0.990 no
C36 H36A 0.990 no
C36 H36B 0.990 no
C38 H38 0.950 no
C39 H39 0.950 no
C40 H40 0.950 no
C41 H41 0.950 no
C42 H42 0.950 no
C43 H43A 0.980 no
C43 H43B 0.980 no
C43 H43C 0.980 no
C44 H44A 0.990 no
C44 H44B 0.990 no
C46 H46 0.950 no
C47 H47 0.950 no
C48 H48 0.950 no
C49 H49 0.950 no
C50 H50 0.950 no
C51 H51A 0.980 no
C51 H51B 0.980 no
C51 H51C 0.980 no
C52 H52A 0.990 no
C52 H52B 0.990 no
C54 H54 0.950 no
C55 H55 0.950 no
C56 H56 0.950 no
C57 H57 0.950 no
C58 H58 0.950 no
C59 H59A 0.980 no
C59 H59B 0.980 no
C59 H59C 0.980 no
C60 H60A 0.980 no
C60 H60B 0.980 no
C60 H60C 0.980 no
C61 H61A 0.990 no
C61 H61B 0.990 no
C63 H63 0.950 no
C64 H64 0.950 no
C65 H65 0.950 no
C66 H66 0.950 no
C67 H67 0.950 no
C68 H68A 0.980 no
C68 H68B 0.980 no
C68 H68C 0.980 no
C69 H69A 0.990 no
C69 H69B 0.990 no
C71 H71 0.950 no
C72 H72 0.950 no
C73 H73 0.950 no
C74 H74 0.950 no
C75 H75 0.950 no
C76 H76A 0.980 no
C76 H76B 0.980 no
C76 H76C 0.980 no
C77 H77A 0.990 no
C77 H77B 0.990 no
C78 H78A 0.990 no
C78 H78B 0.990 no
C79 H79A 0.990 no
C79 H79B 0.990 no
C80 H80A 0.990 no
C80 H80B 0.990 no
C81 H81A 0.980 no
C81 H81B 0.980 no
C81 H81C 0.980 no

loop_
_geom_contact_atom_site_label_1
_geom_contact_atom_site_label_2
_geom_contact_distance
_geom_contact_publ_flag
_geom_contact_site_symmetry_2
O1 C31 3.493(9) no .
O1 C32 3.512(9) no .
O1 C35 2.801(9) no .
O1 C38 2.939(9) no .
O1 C42 3.368(8) no .
O2 C7 2.835(8) no .
O2 C8 3.436(9) no .
O2 C13 3.262(7) no .
O3 C3 3.515(8) no .
O3 C4 3.555(9) no .
O3 C7 2.816(8) no .
O3 C46 3.008(8) no .
O3 C50 3.471(10) no .
O4 C14 2.777(9) no .
O4 C15 3.373(8) no .
O4 C20 3.258(8) no .
O5 C10 3.177(8) no .
O5 C11 3.330(8) no .
O5 C14 2.787(7) no .
O5 C54 3.450(9) no .
O5 C58 2.912(10) no .
O6 C21 2.815(8) no .
O6 C22 3.453(9) no .
O6 C27 3.341(9) no .
O7 C17 3.327(10) no .
O7 C18 3.468(9) no .
O7 C21 2.803(7) no .
O8 C28 2.793(7) no .
O8 C29 3.534(8) no .
O8 C34 3.456(9) no .
O8 C63 3.211(13) no .
O8 C67 3.079(11) no .
O9 C24 3.258(8) no .
O9 C25 3.435(8) no .
O9 C28 2.790(8) no .
O10 C1 3.342(8) no .
O10 C6 3.133(8) no .
O10 C35 2.769(8) no .
O10 C71 2.778(8) no .
C1 C4 2.821(8) no .
C1 C31 3.396(9) no .
C1 C33 3.321(9) no .
C1 C36 3.572(11) no .
C2 C5 2.773(7) no .
C2 C32 3.384(9) no .
C3 C6 2.748(9) no .
C3 C8 3.395(8) no .
C3 C36 2.884(8) no .
C4 C9 3.423(8) no .
C4 C13 3.335(7) no .
C5 C8 3.360(8) no .
C6 C32 3.288(9) no .
C6 C33 3.566(9) no .
C6 C43 2.798(7) no .
C8 C11 2.830(8) no .
C9 C12 2.771(8) no .
C10 C13 2.753(9) no .
C10 C15 3.358(10) no .
C10 C44 2.774(8) no .
C11 C16 3.297(8) no .
C11 C20 3.374(10) no .
C12 C15 3.315(9) no .
C13 C51 2.841(9) no .
C15 C18 2.813(9) no .
C16 C19 2.769(9) no .
C17 C20 2.770(8) no .
C17 C22 3.327(9) no .
C17 C52 2.853(10) no .
C18 C23 3.359(10) no .
C18 C27 3.336(10) no .
C19 C22 3.360(10) no .
C20 C59 2.800(12) no .
C22 C25 2.827(7) no .
C23 C26 2.778(10) no .
C24 C27 2.749(7) no .
C24 C29 3.291(8) no .
C24 C60 2.824(11) no .
C25 C30 3.365(10) no .
C25 C34 3.342(8) no .
C26 C29 3.416(8) no .
C27 C61 2.852(11) no .
C29 C32 2.830(9) no .
C30 C33 2.761(8) no .
C31 C34 2.755(8) no .
C31 C68 2.852(10) no .
C34 C69 2.852(8) no .
C37 C40 2.739(10) no .
C38 C41 2.694(11) no .
C39 C42 2.729(13) no .
C44 C54 3.566(11) no .
C44 C55 3.564(12) no .
C45 C48 2.759(10) no .
C45 C55 3.369(11) no .
C46 C49 2.735(13) no .
C47 C50 2.733(11) no .
C50 C55 3.516(12) no .
C53 C56 2.790(13) no .
C54 C57 2.755(13) no .
C55 C58 2.738(10) no .
C62 C65 2.738(14) no .
C63 C66 2.718(15) no .
C64 C67 2.743(19) no .
C70 C73 2.762(10) no .
C71 C74 2.733(10) no .
C72 C75 2.735(11) no .
O3 C57 3.566(12) no 2_566
O7 C48 3.528(10) no 1_655
C13 C73 3.441(12) no 2_567
C18 C58 3.527(9) no 2_666
C19 C57 3.526(9) no 2_666
C19 C58 3.532(9) no 2_666
C28 C71 3.456(9) no 2_577
C29 C71 3.521(10) no 2_577
C48 O7 3.528(10) no 1_455
C57 O3 3.566(12) no 2_566
C57 C19 3.526(9) no 2_666
C58 C18 3.527(9) no 2_666
C58 C19 3.532(9) no 2_666
C71 C28 3.456(9) no 2_577
C71 C29 3.521(10) no 2_577
C73 C13 3.441(12) no 2_567
O1 H3 2.6461 no .
O1 H31 2.9500 no .
O1 H35A 2.4248 no .
O1 H38 2.8285 no .
O1 H42 3.5592 no .
O2 H6 2.6099 no .
O2 H7A 2.5159 no .
O2 H13 2.6195 no .
O3 H3 2.9498 no .
O3 H7B 2.4327 no .
O3 H10 2.6431 no .
O3 H46 2.8744 no .
O4 H13 2.6357 no .
O4 H14B 2.4575 no .
O4 H20 2.7209 no .
O5 H10 2.6434 no .
O5 H14A 2.4957 no .
O5 H17 2.6566 no .
O5 H44B 3.5410 no .
O5 H58 2.7763 no .
O6 H20 2.6344 no .
O6 H21A 2.4784 no .
O6 H27 2.7364 no .
O7 H17 2.7237 no .
O7 H21B 2.4399 no .
O7 H24 2.6374 no .
O8 H27 2.6490 no .
O8 H28B 2.4049 no .
O8 H34 2.8561 no .
O8 H63 3.3167 no .
O8 H67 3.0952 no .
O9 H24 2.6012 no .
O9 H28A 2.4432 no .
O9 H31 2.6195 no .
O10 H6 2.5099 no .
O10 H34 2.6437 no .
O10 H35B 2.4663 no .
O10 H43A 3.5255 no .
O10 H71 2.4854 no .
C1 H3 3.2646 no .
C1 H31 3.4722 no .
C2 H6 3.2469 no .
C2 H31 3.5833 no .
C2 H35A 2.6350 no .
C2 H35B 3.2759 no .
C2 H36A 2.5792 no .
C2 H36B 2.6585 no .
C3 H7A 3.2643 no .
C3 H7B 2.6195 no .
C3 H36A 2.8875 no .
C3 H36B 2.7745 no .
C4 H6 3.2686 no .
C4 H13 3.3378 no .
C5 H3 3.2378 no .
C5 H7A 2.6728 no .
C5 H7B 3.3082 no .
C5 H13 3.3273 no .
C5 H43A 2.5293 no .
C5 H43B 3.2000 no .
C5 H43C 2.7321 no .
C6 H35A 3.3015 no .
C6 H35B 2.6582 no .
C6 H43A 2.6502 no .
C6 H43C 2.8142 no .
C7 H3 2.6672 no .
C7 H13 2.6773 no .
C8 H3 3.4524 no .
C8 H10 3.2818 no .
C9 H3 3.5800 no .
C9 H7A 3.2583 no .
C9 H7B 2.6157 no .
C9 H13 3.2372 no .
C9 H44A 2.6814 no .
C9 H44B 2.5632 no .
C10 H14A 2.6156 no .
C10 H14B 3.2739 no .
C10 H44A 2.8033 no .
C10 H44B 2.5693 no .
C11 H13 3.2550 no .
C11 H20 3.4422 no .
C12 H10 3.2432 no .
C12 H14A 3.2932 no .
C12 H14B 2.6642 no .
C12 H20 3.4788 no .
C12 H51A 3.2201 no .
C12 H51B 2.6252 no .
C12 H51C 2.6678 no .
C13 H7A 2.6546 no .
C13 H7B 3.2944 no .
C13 H51B 2.7652 no .
C13 H51C 2.7915 no .
C14 H10 2.6721 no .
C14 H20 2.6726 no .
C15 H10 3.4281 no .
C15 H17 3.2733 no .
C16 H10 3.4331 no .
C16 H14A 2.6861 no .
C16 H14B 3.3110 no .
C16 H20 3.2493 no .
C16 H52A 2.7006 no .
C16 H52B 2.6442 no .
C17 H21A 3.2742 no .
C17 H21B 2.6117 no .
C17 H52A 2.8950 no .
C17 H52B 2.7130 no .
C18 H20 3.2677 no .
C18 H27 3.3688 no .
C19 H17 3.2581 no .
C19 H21A 2.6726 no .
C19 H21B 3.3044 no .
C19 H27 3.4137 no .
C19 H59A 3.2046 no .
C19 H59B 2.5721 no .
C19 H59C 2.6781 no .
C20 H14A 3.2745 no .
C20 H14B 2.6158 no .
C20 H59B 2.6281 no .
C20 H59C 2.8344 no .
C21 H17 2.6582 no .
C21 H27 2.6747 no .
C22 H17 3.3663 no .
C22 H24 3.2787 no .
C23 H17 3.4004 no .
C23 H21A 3.2734 no .
C23 H21B 2.6240 no .
C23 H27 3.2345 no .
C23 H60A 2.6029 no .
C23 H60B 2.6536 no .
C23 H60C 3.2061 no .
C24 H28A 2.6294 no .
C24 H28B 3.2754 no .
C24 H60A 2.8013 no .
C24 H60B 2.7120 no .
C25 H27 3.2635 no .
C25 H34 3.3823 no .
C26 H24 3.2479 no .
C26 H28A 3.2656 no .
C26 H28B 2.6214 no .
C26 H34 3.4796 no .
C26 H61A 2.6250 no .
C26 H61B 2.6883 no .
C27 H21A 2.6459 no .
C27 H21B 3.2833 no .
C27 H61A 2.8173 no .
C27 H61B 2.7842 no .
C28 H24 2.6496 no .
C28 H34 2.6717 no .
C29 H24 3.2860 no .
C29 H31 3.2594 no .
C30 H24 3.2804 no .
C30 H28A 2.6480 no .
C30 H28B 3.2936 no .
C30 H34 3.2525 no .
C30 H68A 3.1903 no .
C30 H68B 2.5483 no .
C30 H68C 2.7224 no .
C31 H35A 2.6227 no .
C31 H35B 3.2679 no .
C31 H68B 2.7369 no .
C31 H68C 2.8624 no .
C32 H6 3.3077 no .
C32 H34 3.2887 no .
C33 H6 3.2720 no .
C33 H31 3.2389 no .
C33 H35A 3.3025 no .
C33 H35B 2.6679 no .
C33 H69A 2.6966 no .
C33 H69B 2.6462 no .
C34 H28A 3.2756 no .
C34 H28B 2.6295 no .
C34 H69A 2.8552 no .
C34 H69B 2.7448 no .
C35 H6 2.6748 no .
C35 H31 2.6804 no .
C36 H3 2.6243 no .
C36 H35A 3.5876 no .
C36 H38 2.6165 no .
C36 H42 2.6680 no .
C36 H46 3.3863 no .
C36 H47 3.4442 no .
C37 H39 3.2320 no .
C37 H41 3.2535 no .
C37 H47 3.4717 no .
C38 H31 3.5113 no .
C38 H36A 3.2747 no .
C38 H36B 2.7370 no .
C38 H40 3.2078 no .
C38 H42 3.1881 no .
C38 H68C 3.3007 no .
C39 H41 3.1947 no .
C39 H68C 3.5633 no .
C40 H38 3.2003 no .
C40 H42 3.2026 no .
C41 H39 3.1963 no .
C42 H36A 2.5589 no .
C42 H36B 3.1681 no .
C42 H38 3.1863 no .
C42 H40 3.2072 no .
C43 H6 2.4877 no .
C43 H13 3.3172 no .
C44 H10 2.4438 no .
C44 H46 2.6165 no .
C44 H50 2.6842 no .
C45 H47 3.2664 no .
C45 H49 3.2442 no .
C45 H55 3.2441 no .
C46 H3 3.4385 no .
C46 H36B 2.9219 no .
C46 H44A 3.2831 no .
C46 H44B 2.6873 no .
C46 H48 3.2287 no .
C46 H50 3.2141 no .
C46 H55 3.4536 no .
C47 H36B 3.0873 no .
C47 H49 3.2137 no .
C48 H46 3.2220 no .
C48 H50 3.2215 no .
C49 H47 3.2175 no .
C49 H55 3.4959 no .
C50 H44A 2.5859 no .
C50 H44B 3.1533 no .
C50 H46 3.2155 no .
C50 H48 3.2235 no .
C50 H55 3.2586 no .
C50 H56 3.5721 no .
C51 H13 2.5245 no .
C52 H10 3.5692 no .
C52 H17 2.5508 no .
C52 H54 2.7166 no .
C52 H58 2.6421 no .
C53 H10 3.3968 no .
C53 H44B 3.0803 no .
C53 H55 3.3041 no .
C53 H57 3.2430 no .
C54 H44B 2.7950 no .
C54 H52A 3.1856 no .
C54 H52B 2.6002 no .
C54 H56 3.2791 no .
C54 H58 3.2385 no .
C55 H44B 3.1269 no .
C55 H57 3.2266 no .
C56 H44A 3.5617 no .
C56 H50 3.5330 no .
C56 H54 3.2780 no .
C56 H58 3.1893 no .
C57 H55 3.2242 no .
C58 H10 3.5043 no .
C58 H44B 3.5648 no .
C58 H52A 2.7722 no .
C58 H52B 3.3084 no .
C58 H54 3.2418 no .
C58 H56 3.2003 no .
C59 H20 2.4819 no .
C60 H24 2.5210 no .
C61 H27 2.5455 no .
C61 H63 2.6673 no .
C61 H67 2.5972 no .
C62 H64 3.2786 no .
C62 H66 3.2752 no .
C63 H61A 2.6435 no .
C63 H61B 3.2385 no .
C63 H65 3.2259 no .
C63 H67 3.1787 no .
C64 H66 3.1952 no .
C65 H63 3.2167 no .
C65 H67 3.1850 no .
C66 H64 3.2000 no .
C66 H75 3.4388 no .
C67 H61A 3.2604 no .
C67 H61B 2.5892 no .
C67 H63 3.1827 no .
C67 H65 3.1877 no .
C67 H69B 3.3722 no .
C67 H75 3.5770 no .
C68 H31 2.5576 no .
C68 H38 3.5514 no .
C69 H6 3.3622 no .
C69 H34 2.5465 no .
C69 H43A 3.5769 no .
C69 H71 2.7048 no .
C69 H75 2.6370 no .
C70 H6 3.2890 no .
C70 H43A 3.3146 no .
C70 H43C 3.2715 no .
C70 H72 3.2498 no .
C70 H74 3.2611 no .
C71 H6 3.0606 no .
C71 H43C 3.1194 no .
C71 H69A 2.9991 no .
C71 H69B 3.2880 no .
C71 H73 3.2249 no .
C71 H75 3.2316 no .
C72 H43C 3.2580 no .
C72 H74 3.1961 no .
C73 H43C 3.5136 no .
C73 H71 3.2202 no .
C73 H75 3.2307 no .
C74 H72 3.1955 no .
C75 H43A 3.5246 no .
C75 H43C 3.4973 no .
C75 H66 3.4377 no .
C75 H69A 2.9351 no .
C75 H69B 2.6002 no .
C75 H71 3.2309 no .
C75 H73 3.2354 no .
C76 H78A 2.8597 no .
C76 H78B 2.5701 no .
C77 H79A 2.6032 no .
C77 H79B 2.6756 no .
C78 H76A 2.5567 no .
C78 H76B 3.2966 no .
C78 H76C 2.9347 no .
C78 H80A 2.6598 no .
C78 H80B 2.5443 no .
C79 H77A 2.7864 no .
C79 H77B 2.4956 no .
C79 H81A 2.6036 no .
C79 H81B 3.2788 no .
C79 H81C 2.7574 no .
C80 H78A 2.5916 no .
C80 H78B 2.6623 no .
C81 H79A 2.7152 no .
C81 H79B 2.6039 no .
H3 H7A 3.5048 no .
H3 H7B 2.4242 no .
H3 H36A 2.5890 no .
H3 H36B 2.2661 no .
H3 H46 2.9246 no .
H6 H35A 3.5584 no .
H6 H35B 2.4906 no .
H6 H43A 2.2864 no .
H6 H43B 3.4606 no .
H6 H43C 2.2806 no .
H6 H71 2.7887 no .
H7A H13 2.4950 no .
H7B H13 3.5577 no .
H10 H14A 2.4295 no .
H10 H14B 3.5207 no .
H10 H44A 2.3430 no .
H10 H44B 2.0784 no .
H13 H43A 3.5108 no .
H13 H43B 3.1623 no .
H13 H51A 3.4975 no .
H13 H51B 2.3207 no .
H13 H51C 2.3156 no .
H14A H20 3.5124 no .
H14A H58 3.4991 no .
H14B H20 2.4203 no .
H17 H21A 3.5219 no .
H17 H21B 2.4284 no .
H17 H52A 2.4887 no .
H17 H52B 2.2166 no .
H20 H51A 3.5600 no .
H20 H59A 3.4451 no .
H20 H59B 2.1436 no .
H20 H59C 2.3942 no .
H21A H27 2.4736 no .
H21B H27 3.5415 no .
H24 H28A 2.4693 no .
H24 H28B 3.5382 no .
H24 H60A 2.4423 no .
H24 H60B 2.1865 no .
H24 H60C 3.4861 no .
H27 H61A 2.4279 no .
H27 H61B 2.2682 no .
H28A H34 3.5334 no .
H28B H34 2.4562 no .
H31 H35A 2.4346 no .
H31 H35B 3.5146 no .
H31 H38 3.0871 no .
H31 H68A 3.5332 no .
H31 H68B 2.3657 no .
H31 H68C 2.3583 no .
H34 H67 3.5317 no .
H34 H69A 2.4111 no .
H34 H69B 2.2776 no .
H35B H71 2.9190 no .
H36A H38 3.5534 no .
H36A H42 2.3481 no .
H36B H38 2.6468 no .
H36B H42 3.3737 no .
H36B H46 2.3991 no .
H36B H47 2.7190 no .
H38 H39 2.3220 no .
H38 H68C 2.6417 no .
H39 H40 2.3170 no .
H39 H68C 3.1963 no .
H40 H41 2.2589 no .
H41 H42 2.3379 no .
H43A H51C 3.5321 no .
H43A H69B 3.3258 no .
H43B H51C 3.0923 no .
H43C H71 3.4621 no .
H44A H46 3.5602 no .
H44A H50 2.3850 no .
H44B H46 2.6106 no .
H44B H50 3.3800 no .
H44B H54 2.9913 no .
H44B H55 3.5150 no .
H46 H47 2.3497 no .
H47 H48 2.2905 no .
H48 H49 2.3176 no .
H49 H50 2.3157 no .
H50 H56 3.2949 no .
H52A H54 3.3972 no .
H52A H58 2.7018 no .
H52B H54 2.4097 no .
H52B H58 3.5858 no .
H54 H55 2.3705 no .
H55 H56 2.3481 no .
H56 H57 2.2795 no .
H57 H58 2.2775 no .
H61A H63 2.4710 no .
H61A H67 3.5010 no .
H61B H63 3.5112 no .
H61B H67 2.4017 no .
H63 H64 2.4041 no .
H64 H65 2.2923 no .
H65 H66 2.2384 no .
H66 H67 2.3529 no .
H66 H69A 3.5722 no .
H66 H75 2.7435 no .
H67 H69B 2.8046 no .
H67 H75 3.0230 no .
H69A H71 3.1091 no .
H69A H75 3.0033 no .
H69B H71 3.5645 no .
H69B H75 2.4166 no .
H71 H72 2.3260 no .
H72 H73 2.2890 no .
H73 H74 2.2919 no .
H74 H75 2.3446 no .
H76A H77A 2.5526 no .
H76A H77B 2.8379 no .
H76A H78A 2.6272 no .
H76A H78B 2.4689 no .
H76B H77A 2.2400 no .
H76B H77B 2.5364 no .
H76B H78A 3.5334 no .
H76B H78B 3.5021 no .
H76C H77A 2.8310 no .
H76C H77B 2.2494 no .
H76C H78A 3.4819 no .
H76C H78B 2.7264 no .
H77A H78A 2.2252 no .
H77A H78B 2.8100 no .
H77A H79A 2.5951 no .
H77A H79B 3.1859 no .
H77B H78A 2.8085 no .
H77B H78B 2.4551 no .
H77B H79A 2.6275 no .
H77B H79B 2.3647 no .
H78A H79A 2.3767 no .
H78A H79B 2.8406 no .
H78A H80A 2.4473 no .
H78A H80B 2.7494 no .
H78B H79A 2.8404 no .
H78B H79B 2.3194 no .
H78B H80A 3.0367 no .
H78B H80B 2.4007 no .
H79A H80A 2.2522 no .
H79A H80B 2.7959 no .
H79A H81A 2.4947 no .
H79A H81B 3.5266 no .
H79A H81C 3.1664 no .
H79B H80A 2.7967 no .
H79B H80B 2.3448 no .
H79B H81A 2.7554 no .
H79B H81B 3.5292 no .
H79B H81C 2.5444 no .
H80A H81A 2.4033 no .
H80A H81B 2.2592 no .
H80A H81C 2.8238 no .
H80B H81A 2.8272 no .
H80B H81B 2.3843 no .
H80B H81C 2.2752 no .
O1 H76A 3.2820 no .
O2 H43B 2.7442 no 2_567
O2 H51B 3.4009 no 2_567
O2 H80A 3.2970 no .
O3 H21A 3.1491 no 1_455
O3 H56 3.2901 no 2_566
O3 H57 2.8416 no 2_566
O3 H77A 3.2950 no .
O4 H79A 3.4951 no .
O4 H81A 3.1144 no .
O5 H52A 3.5764 no 2_666
O5 H77B 3.3062 no .
O6 H7A 3.5844 no 1_655
O6 H7B 2.8947 no 1_655
O6 H57 3.1821 no 2_666
O6 H81A 3.5286 no .
O6 H81C 3.1693 no .
O7 H48 3.4304 no 1_655
O7 H76C 3.5592 no .
O7 H77B 3.4710 no .
O8 H80B 3.5294 no .
O8 H81C 3.4084 no .
O9 H76C 3.5605 no .
O9 H78B 3.5015 no .
O10 H80B 3.4294 no .
C1 H61A 3.2661 no 1_455
C1 H63 3.3368 no 1_455
C1 H78A 3.1201 no .
C2 H61A 3.1534 no 1_455
C2 H78A 2.9895 no .
C3 H21A 3.5458 no 1_455
C3 H27 3.2743 no 1_455
C3 H61A 3.1415 no 1_455
C3 H78A 3.0790 no .
C4 H27 3.5846 no 1_455
C4 H61A 3.2905 no 1_455
C4 H78A 3.2713 no .
C5 H61A 3.3686 no 1_455
C5 H78A 3.3801 no .
C5 H80A 3.1681 no .
C6 H61A 3.3459 no 1_455
C6 H63 3.4464 no 1_455
C6 H78A 3.3158 no .
C6 H80A 3.2266 no .
C7 H21A 3.5254 no 1_455
C7 H59A 3.3423 no 1_455
C7 H74 3.5165 no 2_567
C8 H73 3.3232 no 2_567
C8 H74 3.5072 no 2_567
C8 H79A 3.5617 no .
C9 H56 3.1970 no 2_566
C9 H73 3.5217 no 2_567
C9 H77A 3.1324 no .
C10 H50 3.5557 no 2_566
C10 H56 3.4836 no 2_566
C10 H73 3.4907 no 2_567
C10 H77A 3.2324 no .
C10 H79A 3.4941 no .
C11 H73 3.2847 no 2_567
C11 H79A 3.1380 no .
C12 H73 3.0427 no 2_567
C12 H79A 2.9765 no .
C12 H81A 3.5851 no .
C13 H73 3.0463 no 2_567
C13 H79A 3.2080 no .
C14 H40 3.3498 no 1_645
C14 H49 3.4263 no 2_566
C14 H52A 3.3801 no 2_666
C15 H52A 3.3652 no 2_666
C15 H58 3.2049 no 2_666
C15 H79A 3.2785 no .
C16 H52A 3.5304 no 2_666
C16 H58 2.9317 no 2_666
C16 H77B 3.1209 no .
C16 H79A 3.5140 no .
C16 H79B 3.5581 no .
C17 H58 2.7485 no 2_666
C17 H77B 3.0043 no .
C17 H79B 3.2644 no .
C18 H57 3.0994 no 2_666
C18 H58 2.8862 no 2_666
C18 H79B 3.0255 no .
C19 H57 3.1459 no 2_666
C19 H58 3.1563 no 2_666
C19 H79B 3.1099 no .
C19 H81A 3.4938 no .
C19 H81C 3.5016 no .
C20 H58 3.2986 no 2_666
C20 H79A 3.3663 no .
C20 H79B 3.4313 no .
C20 H81A 3.3209 no .
C21 H3 3.4884 no 1_655
C21 H7B 3.5510 no 1_655
C21 H57 3.2294 no 2_666
C22 H3 3.5336 no 1_655
C22 H36A 3.0513 no 1_655
C22 H79B 3.0911 no .
C23 H36A 3.2432 no 1_655
C23 H42 3.5375 no 1_655
C23 H77B 3.5893 no .
C23 H79B 3.3746 no .
C24 H36A 3.3474 no 1_655
C24 H42 2.8667 no 1_655
C24 H78B 3.3505 no .
C25 H36A 3.2569 no 1_655
C25 H42 2.9561 no 1_655
C25 H78B 3.4819 no .
C26 H36A 3.0226 no 1_655
C26 H79B 3.5551 no .
C26 H80B 3.4353 no .
C26 H81C 3.3811 no .
C27 H3 3.3422 no 1_655
C27 H36A 2.9059 no 1_655
C27 H79B 3.1890 no .
C27 H81C 3.1423 no .
C28 H42 3.2881 no 1_655
C28 H64 3.5639 no 2_677
C28 H71 2.9348 no 2_577
C29 H69A 3.3064 no 2_577
C29 H71 3.1418 no 2_577
C29 H78B 3.1378 no .
C29 H80B 3.4154 no .
C30 H69A 3.1721 no 2_577
C30 H78B 2.9508 no .
C31 H69A 2.9724 no 2_577
C31 H76A 3.4009 no .
C31 H78B 3.1146 no .
C32 H69A 2.9451 no 2_577
C32 H78A 3.5364 no .
C32 H78B 3.4354 no .
C33 H69A 3.0513 no 2_577
C33 H78B 3.5749 no .
C33 H80B 3.0744 no .
C34 H69A 3.2332 no 2_577
C34 H78B 3.4445 no .
C34 H80B 2.8576 no .
C35 H63 3.4188 no 1_455
C37 H65 3.1389 no 2_577
C38 H60C 3.5545 no 2_576
C38 H65 3.3226 no 2_577
C39 H54 3.5552 no 2_576
C39 H60C 3.2057 no 2_576
C39 H65 3.3673 no 2_577
C40 H14B 3.4030 no 1_465
C40 H48 3.4380 no 2_476
C40 H49 3.3434 no 2_476
C40 H60C 3.2405 no 2_576
C40 H65 3.1685 no 2_577
C41 H48 2.9801 no 2_476
C41 H49 3.2812 no 2_476
C41 H65 2.9415 no 2_577
C42 H64 3.4151 no 2_577
C42 H65 2.9125 no 2_577
C43 H13 3.3382 no 2_567
C43 H43B 3.0512 no 2_567
C43 H51B 3.0831 no 2_567
C43 H80A 3.0896 no .
C44 H57 3.1128 no 2_566
C44 H77A 3.5163 no .
C45 H21A 3.3967 no 1_455
C45 H21B 3.0958 no 1_455
C45 H57 3.3219 no 2_566
C46 H21A 3.5424 no 1_455
C46 H21B 3.1242 no 1_455
C46 H76B 3.4620 no .
C47 H21B 3.0992 no 1_455
C48 H21B 3.0549 no 1_455
C48 H41 3.2902 no 2_476
C48 H60A 3.5612 no 2_576
C48 H60C 3.4792 no 1_455
C49 H14A 3.5349 no 2_566
C49 H21B 2.9848 no 1_455
C49 H41 3.2774 no 2_476
C50 H21B 3.0098 no 1_455
C50 H57 3.2754 no 2_566
C51 H43C 3.1713 no 2_567
C51 H81A 3.1507 no .
C52 H39 3.5418 no 2_576
C52 H40 3.3962 no 2_576
C52 H77B 3.4663 no .
C53 H39 3.5588 no 2_576
C54 H39 3.1009 no 2_576
C54 H68A 3.5085 no 2_576
C55 H68A 2.9058 no 2_576
C56 H44A 3.2349 no 2_566
C56 H73 3.3991 no 1_554
C56 H74 3.0088 no 1_554
C57 H44A 3.1348 no 2_566
C57 H50 3.1411 no 2_566
C57 H74 3.5624 no 1_554
C58 H50 3.2934 no 2_566
C59 H7A 3.5266 no 1_655
C59 H7B 3.4557 no 1_655
C59 H74 3.1989 no 2_667
C59 H75 3.3602 no 2_667
C59 H81A 3.3282 no .
C59 H81C 3.2880 no .
C60 H47 3.4021 no 2_576
C60 H48 3.3828 no 1_655
C60 H76C 3.3213 no .
C61 H81C 3.3884 no .
C62 H51A 3.2388 no 2_667
C63 H51A 3.5375 no 2_667
C64 H35A 3.3075 no 2_577
C65 H35A 3.1323 no 2_577
C65 H51A 3.5607 no 2_667
C66 H35A 3.5395 no 2_577
C66 H51A 3.3055 no 2_667
C67 H51A 3.0797 no 2_667
C68 H55 3.0597 no 2_576
C69 H80B 3.5910 no .
C70 H68B 3.5981 no 2_577
C71 H28A 2.9661 no 2_577
C71 H28B 3.3826 no 2_577
C72 H28A 3.1281 no 2_577
C72 H51B 3.2125 no 2_567
C73 H13 3.5668 no 2_567
C73 H51B 3.5216 no 2_567
C73 H56 3.1238 no 1_556
C74 H7A 3.5555 no 2_567
C74 H56 3.1166 no 1_556
C74 H59A 3.4414 no 2_667
C74 H59B 3.4404 no 2_667
C74 H68B 3.5457 no 2_577
C75 H59A 3.5254 no 2_667
C75 H59B 3.4730 no 2_667
C75 H68B 3.3979 no 2_577
C76 H38 3.4570 no .
C76 H46 3.3621 no .
C76 H60B 3.4433 no .
C76 H68C 3.4536 no .
C77 H52B 3.4797 no .
C80 H43A 3.1307 no .
C80 H69B 3.4799 no .
C81 H43A 3.4909 no .
C81 H51C 3.2693 no .
C81 H59C 2.9482 no .
C81 H61B 3.4462 no .
H3 C21 3.4884 no 1_455
H3 C22 3.5336 no 1_455
H3 C27 3.3422 no 1_455
H3 H21A 2.7758 no 1_455
H3 H27 3.0418 no 1_455
H3 H61A 3.5724 no 1_455
H3 H78A 3.5520 no .
H6 H63 3.4231 no 1_455
H6 H80A 3.2921 no .
H7A O6 3.5844 no 1_455
H7A C59 3.5266 no 1_455
H7A C74 3.5555 no 2_567
H7A H43B 3.1974 no 2_567
H7A H59A 2.7265 no 1_455
H7A H74 3.1009 no 2_567
H7B O6 2.8947 no 1_455
H7B C21 3.5510 no 1_455
H7B C59 3.4557 no 1_455
H7B H21A 2.5797 no 1_455
H7B H27 3.1950 no 1_455
H7B H57 3.2628 no 2_566
H7B H59A 3.0311 no 1_455
H7B H74 3.3952 no 2_567
H10 H50 2.9267 no 2_566
H10 H77A 3.3613 no .
H13 C43 3.3382 no 2_567
H13 C73 3.5668 no 2_567
H13 H43B 2.8723 no 2_567
H13 H43C 2.9433 no 2_567
H13 H73 3.4164 no 2_567
H14A C49 3.5349 no 2_566
H14A H40 3.0654 no 1_645
H14A H49 2.7100 no 2_566
H14A H50 3.4653 no 2_566
H14A H52A 2.8510 no 2_666
H14B C40 3.4030 no 1_645
H14B H40 2.7289 no 1_645
H14B H41 3.4394 no 1_645
H14B H49 3.4031 no 2_566
H14B H52A 3.4393 no 2_666
H17 H58 3.1440 no 2_666
H17 H77B 2.9791 no .
H20 H81A 3.1229 no .
H21A O3 3.1491 no 1_655
H21A C3 3.5458 no 1_655
H21A C7 3.5254 no 1_655
H21A C45 3.3967 no 1_655
H21A C46 3.5424 no 1_655
H21A H3 2.7758 no 1_655
H21A H7B 2.5797 no 1_655
H21A H57 2.7572 no 2_666
H21B C45 3.0958 no 1_655
H21B C46 3.1242 no 1_655
H21B C47 3.0992 no 1_655
H21B C48 3.0549 no 1_655
H21B C49 2.9848 no 1_655
H21B C50 3.0098 no 1_655
H21B H48 3.5986 no 1_655
H21B H49 3.4637 no 1_655
H21B H50 3.5154 no 1_655
H21B H57 3.3250 no 2_666
H24 H42 2.9162 no 1_655
H24 H76C 3.2823 no .
H24 H78B 3.4736 no .
H27 C3 3.2743 no 1_655
H27 C4 3.5846 no 1_655
H27 H3 3.0418 no 1_655
H27 H7B 3.1950 no 1_655
H27 H36A 3.3129 no 1_655
H27 H79B 3.5350 no .
H27 H81C 2.8865 no .
H28A C71 2.9661 no 2_577
H28A C72 3.1281 no 2_577
H28A H42 2.8299 no 1_655
H28A H64 3.3491 no 2_677
H28A H71 2.6444 no 2_577
H28A H72 2.9380 no 2_577
H28B C71 3.3826 no 2_577
H28B H35B 3.4974 no 2_577
H28B H42 3.5130 no 1_655
H28B H64 2.9401 no 2_677
H28B H71 2.6438 no 2_577
H31 H69A 3.4214 no 2_577
H31 H76A 3.1240 no .
H31 H78B 3.5440 no .
H34 H35B 3.5206 no 2_577
H34 H80B 2.9020 no .
H35A C64 3.3075 no 2_577
H35A C65 3.1323 no 2_577
H35A C66 3.5395 no 2_577
H35A H63 3.4989 no 1_455
H35A H64 3.5053 no 2_577
H35A H65 3.2322 no 2_577
H35B H28B 3.4974 no 2_577
H35B H34 3.5206 no 2_577
H35B H63 2.9012 no 1_455
H36A C22 3.0513 no 1_455
H36A C23 3.2432 no 1_455
H36A C24 3.3474 no 1_455
H36A C25 3.2569 no 1_455
H36A C26 3.0226 no 1_455
H36A C27 2.9059 no 1_455
H36A H27 3.3129 no 1_455
H36A H61A 3.5707 no 1_455
H36B H76A 3.3271 no .
H38 C76 3.4570 no .
H38 H76A 2.7184 no .
H38 H76B 3.4281 no .
H39 C52 3.5418 no 2_576
H39 C53 3.5588 no 2_576
H39 C54 3.1009 no 2_576
H39 H52A 3.5792 no 2_576
H39 H52B 3.0224 no 2_576
H39 H54 2.6079 no 2_576
H39 H60C 3.4606 no 2_576
H40 C14 3.3498 no 1_465
H40 C52 3.3962 no 2_576
H40 H14A 3.0654 no 1_465
H40 H14B 2.7289 no 1_465
H40 H48 3.5117 no 2_476
H40 H49 2.8290 no 2_476
H40 H52A 2.8057 no 2_576
H40 H52B 3.1974 no 2_576
H40 H60C 3.5107 no 2_576
H41 C48 3.2902 no 2_476
H41 C49 3.2774 no 2_476
H41 H14B 3.4394 no 1_465
H41 H48 2.7092 no 2_476
H41 H49 2.7094 no 2_476
H41 H65 3.3545 no 2_577
H41 H72 3.1362 no 2_477
H42 C23 3.5375 no 1_455
H42 C24 2.8667 no 1_455
H42 C25 2.9561 no 1_455
H42 C28 3.2881 no 1_455
H42 H24 2.9162 no 1_455
H42 H28A 2.8299 no 1_455
H42 H28B 3.5130 no 1_455
H42 H60A 3.4290 no 1_455
H42 H64 3.1337 no 2_577
H42 H65 3.3096 no 2_577
H43A C80 3.1307 no .
H43A C81 3.4909 no .
H43A H80A 2.2562 no .
H43A H80B 3.4477 no .
H43A H81B 3.0369 no .
H43B O2 2.7442 no 2_567
H43B C43 3.0512 no 2_567
H43B H7A 3.1974 no 2_567
H43B H13 2.8723 no 2_567
H43B H43B 2.5246 no 2_567
H43B H43C 3.4704 no 2_567
H43B H51B 3.3179 no 2_567
H43B H80A 3.5279 no .
H43C C51 3.1713 no 2_567
H43C H13 2.9433 no 2_567
H43C H43B 3.4704 no 2_567
H43C H51B 2.2949 no 2_567
H43C H51C 3.2883 no 2_567
H44A C56 3.2349 no 2_566
H44A C57 3.1348 no 2_566
H44A H44A 3.0591 no 2_566
H44A H50 2.9146 no 2_566
H44A H56 2.9926 no 2_566
H44A H57 2.8142 no 2_566
H44B H77A 2.8785 no .
H46 C76 3.3621 no .
H46 H76A 3.3779 no .
H46 H76B 2.6836 no .
H46 H77A 3.1598 no .
H47 C60 3.4021 no 2_576
H47 H60A 3.5465 no 1_455
H47 H60A 3.1236 no 2_576
H47 H60B 3.3545 no 2_576
H47 H60C 3.1619 no 2_576
H48 O7 3.4304 no 1_455
H48 C40 3.4380 no 2_476
H48 C41 2.9801 no 2_476
H48 C60 3.3828 no 1_455
H48 H21B 3.5986 no 1_455
H48 H40 3.5117 no 2_476
H48 H41 2.7092 no 2_476
H48 H60A 3.3800 no 1_455
H48 H60A 2.8702 no 2_576
H48 H60C 2.8748 no 1_455
H49 C14 3.4263 no 2_566
H49 C40 3.3434 no 2_476
H49 C41 3.2812 no 2_476
H49 H14A 2.7100 no 2_566
H49 H14B 3.4031 no 2_566
H49 H21B 3.4637 no 1_455
H49 H40 2.8290 no 2_476
H49 H41 2.7094 no 2_476
H50 C10 3.5557 no 2_566
H50 C57 3.1411 no 2_566
H50 C58 3.2934 no 2_566
H50 H10 2.9267 no 2_566
H50 H14A 3.4653 no 2_566
H50 H21B 3.5154 no 1_455
H50 H44A 2.9146 no 2_566
H50 H57 2.9352 no 2_566
H50 H58 3.1892 no 2_566
H51A C62 3.2388 no 2_667
H51A C63 3.5375 no 2_667
H51A C65 3.5607 no 2_667
H51A C66 3.3055 no 2_667
H51A C67 3.0797 no 2_667
H51A H67 3.3722 no 2_667
H51A H81A 3.3816 no .
H51B O2 3.4009 no 2_567
H51B C43 3.0831 no 2_567
H51B C72 3.2125 no 2_567
H51B C73 3.5216 no 2_567
H51B H43B 3.3179 no 2_567
H51B H43C 2.2949 no 2_567
H51B H72 3.0516 no 2_567
H51C C81 3.2693 no .
H51C H43C 3.2883 no 2_567
H51C H80A 3.5284 no .
H51C H81A 2.5496 no .
H51C H81B 3.2321 no .
H52A O5 3.5764 no 2_666
H52A C14 3.3801 no 2_666
H52A C15 3.3652 no 2_666
H52A C16 3.5304 no 2_666
H52A H14A 2.8510 no 2_666
H52A H14B 3.4393 no 2_666
H52A H39 3.5792 no 2_576
H52A H40 2.8057 no 2_576
H52B C77 3.4797 no .
H52B H39 3.0224 no 2_576
H52B H40 3.1974 no 2_576
H52B H76B 3.5891 no .
H52B H77A 3.4823 no .
H52B H77B 2.7745 no .
H54 C39 3.5552 no 2_576
H54 H39 2.6079 no 2_576
H54 H68A 3.3590 no 2_576
H54 H76B 2.9488 no .
H55 C68 3.0597 no 2_576
H55 H68A 2.1805 no 2_576
H55 H68B 3.2135 no 2_576
H55 H68C 3.4989 no 2_576
H55 H73 3.5733 no 1_554
H56 O3 3.2901 no 2_566
H56 C9 3.1970 no 2_566
H56 C10 3.4836 no 2_566
H56 C73 3.1238 no 1_554
H56 C74 3.1166 no 1_554
H56 H44A 2.9926 no 2_566
H56 H73 2.5809 no 1_554
H56 H74 2.5825 no 1_554
H57 O3 2.8416 no 2_566
H57 O6 3.1821 no 2_666
H57 C18 3.0994 no 2_666
H57 C19 3.1459 no 2_666
H57 C21 3.2294 no 2_666
H57 C44 3.1128 no 2_566
H57 C45 3.3219 no 2_566
H57 C50 3.2754 no 2_566
H57 H7B 3.2628 no 2_566
H57 H21A 2.7572 no 2_666
H57 H21B 3.3250 no 2_666
H57 H44A 2.8142 no 2_566
H57 H50 2.9352 no 2_566
H57 H74 3.5743 no 1_554
H58 C15 3.2049 no 2_666
H58 C16 2.9317 no 2_666
H58 C17 2.7485 no 2_666
H58 C18 2.8862 no 2_666
H58 C19 3.1563 no 2_666
H58 C20 3.2986 no 2_666
H58 H17 3.1440 no 2_666
H58 H50 3.1892 no 2_566
H59A C7 3.3423 no 1_655
H59A C74 3.4414 no 2_667
H59A C75 3.5254 no 2_667
H59A H7A 2.7265 no 1_655
H59A H7B 3.0311 no 1_655
H59A H74 2.8436 no 2_667
H59A H75 3.0160 no 2_667
H59B C74 3.4404 no 2_667
H59B C75 3.4730 no 2_667
H59B H66 3.3571 no 2_667
H59B H74 2.7856 no 2_667
H59B H75 2.8534 no 2_667
H59C C81 2.9482 no .
H59C H81A 2.4629 no .
H59C H81B 3.3573 no .
H59C H81C 2.6372 no .
H60A C48 3.5612 no 2_576
H60A H42 3.4290 no 1_655
H60A H47 3.5465 no 1_655
H60A H47 3.1236 no 2_576
H60A H48 3.3800 no 1_655
H60A H48 2.8702 no 2_576
H60A H60A 3.5802 no 2_676
H60B C76 3.4433 no .
H60B H47 3.3545 no 2_576
H60B H76C 2.4796 no .
H60C C38 3.5545 no 2_576
H60C C39 3.2057 no 2_576
H60C C40 3.2405 no 2_576
H60C C48 3.4792 no 1_655
H60C H39 3.4606 no 2_576
H60C H40 3.5107 no 2_576
H60C H47 3.1619 no 2_576
H60C H48 2.8748 no 1_655
H61A C1 3.2661 no 1_655
H61A C2 3.1534 no 1_655
H61A C3 3.1415 no 1_655
H61A C4 3.2905 no 1_655
H61A C5 3.3686 no 1_655
H61A C6 3.3459 no 1_655
H61A H3 3.5724 no 1_655
H61A H36A 3.5707 no 1_655
H61B C81 3.4462 no .
H61B H81B 3.4969 no .
H61B H81C 2.5992 no .
H63 C1 3.3368 no 1_655
H63 C6 3.4464 no 1_655
H63 C35 3.4188 no 1_655
H63 H6 3.4231 no 1_655
H63 H35A 3.4989 no 1_655
H63 H35B 2.9012 no 1_655
H64 C28 3.5639 no 2_677
H64 C42 3.4151 no 2_577
H64 H28A 3.3491 no 2_677
H64 H28B 2.9401 no 2_677
H64 H35A 3.5053 no 2_577
H64 H42 3.1337 no 2_577
H64 H71 3.4579 no 1_655
H64 H72 3.2495 no 1_655
H65 C37 3.1389 no 2_577
H65 C38 3.3226 no 2_577
H65 C39 3.3673 no 2_577
H65 C40 3.1685 no 2_577
H65 C41 2.9415 no 2_577
H65 C42 2.9125 no 2_577
H65 H35A 3.2322 no 2_577
H65 H41 3.3545 no 2_577
H65 H42 3.3096 no 2_577
H66 H59B 3.3571 no 2_667
H66 H68B 3.5361 no 2_577
H67 H51A 3.3722 no 2_667
H67 H81B 3.1442 no .
H67 H81C 3.4076 no .
H68A C54 3.5085 no 2_576
H68A C55 2.9058 no 2_576
H68A H54 3.3590 no 2_576
H68A H55 2.1805 no 2_576
H68B C70 3.5981 no 2_577
H68B C74 3.5457 no 2_577
H68B C75 3.3979 no 2_577
H68B H55 3.2135 no 2_576
H68B H66 3.5361 no 2_577
H68C C76 3.4536 no .
H68C H55 3.4989 no 2_576
H68C H76A 2.8799 no .
H68C H76C 3.1466 no .
H69A C29 3.3064 no 2_577
H69A C30 3.1721 no 2_577
H69A C31 2.9724 no 2_577
H69A C32 2.9451 no 2_577
H69A C33 3.0513 no 2_577
H69A C34 3.2332 no 2_577
H69A H31 3.4214 no 2_577
H69B C80 3.4799 no .
H69B H80A 3.4017 no .
H69B H80B 2.8772 no .
H69B H81B 3.1718 no .
H71 C28 2.9348 no 2_577
H71 C29 3.1418 no 2_577
H71 H28A 2.6444 no 2_577
H71 H28B 2.6438 no 2_577
H71 H64 3.4579 no 1_455
H72 H28A 2.9380 no 2_577
H72 H41 3.1362 no 2_477
H72 H51B 3.0516 no 2_567
H72 H64 3.2495 no 1_455
H73 C8 3.3232 no 2_567
H73 C9 3.5217 no 2_567
H73 C10 3.4907 no 2_567
H73 C11 3.2847 no 2_567
H73 C12 3.0427 no 2_567
H73 C13 3.0463 no 2_567
H73 C56 3.3991 no 1_556
H73 H13 3.4164 no 2_567
H73 H55 3.5733 no 1_556
H73 H56 2.5809 no 1_556
H74 C7 3.5165 no 2_567
H74 C8 3.5072 no 2_567
H74 C56 3.0088 no 1_556
H74 C57 3.5624 no 1_556
H74 C59 3.1989 no 2_667
H74 H7A 3.1009 no 2_567
H74 H7B 3.3952 no 2_567
H74 H56 2.5825 no 1_556
H74 H57 3.5743 no 1_556
H74 H59A 2.8436 no 2_667
H74 H59B 2.7856 no 2_667
H75 C59 3.3602 no 2_667
H75 H59A 3.0160 no 2_667
H75 H59B 2.8534 no 2_667
H76A O1 3.2820 no .
H76A C31 3.4009 no .
H76A H31 3.1240 no .
H76A H36B 3.3271 no .
H76A H38 2.7184 no .
H76A H46 3.3779 no .
H76A H68C 2.8799 no .
H76B C46 3.4620 no .
H76B H38 3.4281 no .
H76B H46 2.6836 no .
H76B H52B 3.5891 no .
H76B H54 2.9488 no .
H76C O7 3.5592 no .
H76C O9 3.5605 no .
H76C C60 3.3213 no .
H76C H24 3.2823 no .
H76C H60B 2.4796 no .
H76C H68C 3.1466 no .
H77A O3 3.2950 no .
H77A C9 3.1324 no .
H77A C10 3.2324 no .
H77A C44 3.5163 no .
H77A H10 3.3613 no .
H77A H44B 2.8785 no .
H77A H46 3.1598 no .
H77A H52B 3.4823 no .
H77B O5 3.3062 no .
H77B O7 3.4710 no .
H77B C16 3.1209 no .
H77B C17 3.0043 no .
H77B C23 3.5893 no .
H77B C52 3.4663 no .
H77B H17 2.9791 no .
H77B H52B 2.7745 no .
H78A C1 3.1201 no .
H78A C2 2.9895 no .
H78A C3 3.0790 no .
H78A C4 3.2713 no .
H78A C5 3.3801 no .
H78A C6 3.3158 no .
H78A C32 3.5364 no .
H78A H3 3.5520 no .
H78B O9 3.5015 no .
H78B C24 3.3505 no .
H78B C25 3.4819 no .
H78B C29 3.1378 no .
H78B C30 2.9508 no .
H78B C31 3.1146 no .
H78B C32 3.4354 no .
H78B C33 3.5749 no .
H78B C34 3.4445 no .
H78B H24 3.4736 no .
H78B H31 3.5440 no .
H79A O4 3.4951 no .
H79A C8 3.5617 no .
H79A C10 3.4941 no .
H79A C11 3.1380 no .
H79A C12 2.9765 no .
H79A C13 3.2080 no .
H79A C15 3.2785 no .
H79A C16 3.5140 no .
H79A C20 3.3663 no .
H79B C16 3.5581 no .
H79B C17 3.2644 no .
H79B C18 3.0255 no .
H79B C19 3.1099 no .
H79B C20 3.4313 no .
H79B C22 3.0911 no .
H79B C23 3.3746 no .
H79B C26 3.5551 no .
H79B C27 3.1890 no .
H79B H27 3.5350 no .
H80A O2 3.2970 no .
H80A C5 3.1681 no .
H80A C6 3.2266 no .
H80A C43 3.0896 no .
H80A H6 3.2921 no .
H80A H43A 2.2562 no .
H80A H43B 3.5279 no .
H80A H51C 3.5284 no .
H80A H69B 3.4017 no .
H80B O8 3.5294 no .
H80B O10 3.4294 no .
H80B C26 3.4353 no .
H80B C29 3.4154 no .
H80B C33 3.0744 no .
H80B C34 2.8576 no .
H80B C69 3.5910 no .
H80B H34 2.9020 no .
H80B H43A 3.4477 no .
H80B H69B 2.8772 no .
H81A O4 3.1144 no .
H81A O6 3.5286 no .
H81A C12 3.5851 no .
H81A C19 3.4938 no .
H81A C20 3.3209 no .
H81A C51 3.1507 no .
H81A C59 3.3282 no .
H81A H20 3.1229 no .
H81A H51A 3.3816 no .
H81A H51C 2.5496 no .
H81A H59C 2.4629 no .
H81B H43A 3.0369 no .
H81B H51C 3.2321 no .
H81B H59C 3.3573 no .
H81B H61B 3.4969 no .
H81B H67 3.1442 no .
H81B H69B 3.1718 no .
H81C O6 3.1693 no .
H81C O8 3.4084 no .
H81C C19 3.5016 no .
H81C C26 3.3811 no .
H81C C27 3.1423 no .
H81C C59 3.2880 no .
H81C C61 3.3884 no .
H81C H27 2.8865 no .
H81C H59C 2.6372 no .
H81C H61B 2.5992 no .
H81C H67 3.4076 no .

loop_
_geom_torsion_atom_site_label_1
_geom_torsion_atom_site_label_2
_geom_torsion_atom_site_label_3
_geom_torsion_atom_site_label_4
_geom_torsion
_geom_torsion_publ_flag
C2 O1 C36 C37 173.7(4) no
C36 O1 C2 C1 -157.8(5) no
C36 O1 C2 C3 23.4(7) no
C43 O2 C5 C4 161.0(4) no
C43 O2 C5 C6 -18.8(6) no
C9 O3 C44 C45 -171.0(4) no
C44 O3 C9 C8 179.7(5) no
C44 O3 C9 C10 0.5(7) no
C51 O4 C12 C11 -175.1(5) no
C51 O4 C12 C13 4.8(8) no
C16 O5 C52 C53 -175.5(3) no
C52 O5 C16 C15 -173.5(4) no
C52 O5 C16 C17 6.3(6) no
C59 O6 C19 C18 -179.6(4) no
C59 O6 C19 C20 -0.4(6) no
C60 O7 C23 C22 -166.2(6) no
C60 O7 C23 C24 15.6(9) no
C26 O8 C61 C62 175.1(5) no
C61 O8 C26 C25 -167.8(5) no
C61 O8 C26 C27 13.4(8) no
C68 O9 C30 C29 -162.0(5) no
C68 O9 C30 C31 18.5(8) no
C33 O10 C69 C70 -176.0(3) no
C69 O10 C33 C32 -179.9(4) no
C69 O10 C33 C34 1.0(6) no
C2 C1 C6 C5 1.5(6) no
C6 C1 C2 O1 -179.0(4) no
C6 C1 C2 C3 -0.1(6) no
C2 C1 C35 C32 -93.2(5) no
C35 C1 C2 O1 -2.3(6) no
C35 C1 C2 C3 176.6(4) no
C6 C1 C35 C32 83.4(5) no
C35 C1 C6 C5 -175.2(4) no
O1 C2 C3 C4 177.0(4) no
C1 C2 C3 C4 -1.8(6) no
C2 C3 C4 C5 2.3(6) no
C2 C3 C4 C7 -177.1(4) no
C3 C4 C5 O2 179.3(4) no
C3 C4 C5 C6 -0.9(6) no
C3 C4 C7 C8 93.1(5) no
C5 C4 C7 C8 -86.3(5) no
C7 C4 C5 O2 -1.3(6) no
C7 C4 C5 C6 178.5(4) no
O2 C5 C6 C1 178.8(4) no
C4 C5 C6 C1 -1.0(6) no
C4 C7 C8 C9 -95.4(5) no
C4 C7 C8 C13 85.0(5) no
C7 C8 C9 O3 1.1(7) no
C7 C8 C9 C10 -179.7(4) no
C7 C8 C13 C12 -179.0(4) no
C9 C8 C13 C12 1.4(7) no
C13 C8 C9 O3 -179.4(4) no
C13 C8 C9 C10 -0.2(7) no
O3 C9 C10 C11 177.9(4) no
C8 C9 C10 C11 -1.2(7) no
C9 C10 C11 C12 1.4(7) no
C9 C10 C11 C14 -175.7(4) no
C10 C11 C12 O4 179.7(4) no
C10 C11 C12 C13 -0.2(7) no
C10 C11 C14 C15 91.6(6) no
C12 C11 C14 C15 -85.4(5) no
C14 C11 C12 O4 -3.3(7) no
C14 C11 C12 C13 176.8(4) no
O4 C12 C13 C8 178.9(4) no
C11 C12 C13 C8 -1.2(8) no
C11 C14 C15 C16 -83.2(6) no
C11 C14 C15 C20 93.8(5) no
C14 C15 C16 O5 -2.3(6) no
C14 C15 C16 C17 177.9(4) no
C14 C15 C20 C19 -177.0(3) no
C16 C15 C20 C19 0.0(6) no
C20 C15 C16 O5 -179.3(4) no
C20 C15 C16 C17 1.0(6) no
O5 C16 C17 C18 179.0(3) no
C15 C16 C17 C18 -1.3(6) no
C16 C17 C18 C19 0.7(6) no
C16 C17 C18 C21 -177.6(4) no
C17 C18 C19 O6 179.5(4) no
C17 C18 C19 C20 0.2(6) no
C17 C18 C21 C22 89.6(5) no
C19 C18 C21 C22 -88.7(5) no
C21 C18 C19 O6 -2.2(6) no
C21 C18 C19 C20 178.5(4) no
O6 C19 C20 C15 -179.8(4) no
C18 C19 C20 C15 -0.6(6) no
C18 C21 C22 C23 -91.3(6) no
C18 C21 C22 C27 88.1(6) no
C21 C22 C23 O7 -0.5(8) no
C21 C22 C23 C24 177.7(5) no
C21 C22 C27 C26 -178.2(5) no
C23 C22 C27 C26 1.2(8) no
C27 C22 C23 O7 -179.9(5) no
C27 C22 C23 C24 -1.7(8) no
O7 C23 C24 C25 179.3(5) no
C22 C23 C24 C25 1.2(9) no
C23 C24 C25 C26 -0.1(8) no
C23 C24 C25 C28 -178.6(5) no
C24 C25 C26 O8 -179.3(5) no
C24 C25 C26 C27 -0.4(8) no
C24 C25 C28 C29 83.7(6) no
C26 C25 C28 C29 -94.7(6) no
C28 C25 C26 O8 -0.8(8) no
C28 C25 C26 C27 178.0(5) no
O8 C26 C27 C22 178.6(5) no
C25 C26 C27 C22 -0.2(8) no
C25 C28 C29 C30 -89.1(5) no
C25 C28 C29 C34 88.7(6) no
C28 C29 C30 O9 -1.5(6) no
C28 C29 C30 C31 177.9(4) no
C28 C29 C34 C33 -177.2(4) no
C30 C29 C34 C33 0.6(7) no
C34 C29 C30 O9 -179.3(4) no
C34 C29 C30 C31 0.1(7) no
O9 C30 C31 C32 178.1(4) no
C29 C30 C31 C32 -1.3(7) no
C30 C31 C32 C33 1.7(7) no
C30 C31 C32 C35 -176.8(4) no
C31 C32 C33 O10 179.9(4) no
C31 C32 C33 C34 -1.0(6) no
C31 C32 C35 C1 93.9(5) no
C33 C32 C35 C1 -84.5(6) no
C35 C32 C33 O10 -1.6(6) no
C35 C32 C33 C34 177.5(4) no
O10 C33 C34 C29 178.9(4) no
C32 C33 C34 C29 -0.2(7) no
O1 C36 C37 C38 62.9(8) no
O1 C36 C37 C42 -114.5(7) no
C36 C37 C38 C39 -178.4(7) no
C36 C37 C42 C41 178.3(6) no
C38 C37 C42 C41 0.8(10) no
C42 C37 C38 C39 -1.0(11) no
C37 C38 C39 C40 0.6(13) no
C38 C39 C40 C41 -0.0(13) no
C39 C40 C41 C42 -0.1(13) no
C40 C41 C42 C37 -0.2(12) no
O3 C44 C45 C46 66.7(7) no
O3 C44 C45 C50 -117.6(6) no
C44 C45 C46 C47 175.7(5) no
C44 C45 C50 C49 -175.6(5) no
C46 C45 C50 C49 0.2(9) no
C50 C45 C46 C47 -0.2(9) no
C45 C46 C47 C48 -1.4(10) no
C46 C47 C48 C49 3.0(11) no
C47 C48 C49 C50 -3.0(11) no
C48 C49 C50 C45 1.4(10) no
O5 C52 C53 C54 118.9(5) no
O5 C52 C53 C58 -59.7(6) no
C52 C53 C54 C55 -179.6(5) no
C52 C53 C58 C57 179.2(5) no
C54 C53 C58 C57 0.5(9) no
C58 C53 C54 C55 -0.9(9) no
C53 C54 C55 C56 1.3(11) no
C54 C55 C56 C57 -1.3(11) no
C55 C56 C57 C58 1.0(11) no
C56 C57 C58 C53 -0.6(11) no
O8 C61 C62 C63 -94.3(7) no
O8 C61 C62 C67 84.2(7) no
C61 C62 C63 C64 179.5(6) no
C61 C62 C67 C66 -177.9(6) no
C63 C62 C67 C66 0.7(10) no
C67 C62 C63 C64 1.1(10) no
C62 C63 C64 C65 -0.4(13) no
C63 C64 C65 C66 -2.1(14) no
C64 C65 C66 C67 3.9(14) no
C65 C66 C67 C62 -3.1(12) no
O10 C69 C70 C71 -29.2(6) no
O10 C69 C70 C75 151.5(4) no
C69 C70 C71 C72 -177.5(5) no
C69 C70 C75 C74 178.0(5) no
C71 C70 C75 C74 -1.3(9) no
C75 C70 C71 C72 1.7(9) no
C70 C71 C72 C73 -0.4(10) no
C71 C72 C73 C74 -1.5(11) no
C72 C73 C74 C75 1.9(12) no
C73 C74 C75 C70 -0.5(12) no
C76 C77 C78 C79 -159.7(13) no
C77 C78 C79 C80 -175.0(13) no
C78 C79 C80 C81 -172.2(13) no
